data_4118923
loop_
_publ_author_name
'Oleg Chepelin'
'Jakub Ujma'
'Xiaohua Wu'
'Alexandra M. Z. Slawin'
'Mateusz B. Pitak'
'Simon J. Coles'
'Julien Michel'
'Anita C. Jones'
'Perdita E. Barran'
'Paul J. Lusby'

_publ_contact_author_address
;EaStChem School of Chemistry, The University of Edinburgh,
The Kings Buildings, West Mains Road, Edinburgh, EH9 3JJ, UK.
;
_publ_contact_author_email ebrechin@staffmail.ed.ac.uk
_publ_contact_author_name 'Euan K Brechin'
_publ_contact_author_phone '+44 (0)131-650-7545'
_publ_section_title
;
 Luminescent, Enantiopure, Phenylatopyridine Iridium-Based Coordination
 Capsules
;
_journal_name_full 'Journal of the American Chemical Society'
_journal_page_first 19334
_journal_page_last 19337
_journal_paper_doi 10.1021/ja309031h
_journal_volume 134
_journal_year 2012
_chemical_formula_moiety ' C168 H108 Ir6 N24, 6(C F3 O3 S), C2 H2 Cl4, 11(C6 H6), O'
_chemical_formula_sum 'C242 H176 Cl4 F18 Ir6 N24 O19 S6'
_chemical_formula_weight 5553.43
_chemical_name_systematic
;
 ?
;
_space_group_IT_number 1
_symmetry_cell_setting triclinic
_symmetry_space_group_name_Hall 'P 1'
_symmetry_space_group_name_H-M 'P 1'
_atom_sites_solution_hydrogens geom
_atom_sites_solution_primary direct
_atom_sites_solution_secondary difmap
_audit_creation_method SHELXL-97
_cell_angle_alpha 84.800(6)
_cell_angle_beta 63.270(5)
_cell_angle_gamma 72.872(5)
_cell_formula_units_Z 1
_cell_length_a 18.2508(4)
_cell_length_b 19.2160(5)
_cell_length_c 20.1901(14)
_cell_measurement_reflns_used 88313
_cell_measurement_temperature 100(2)
_cell_measurement_theta_max 27.5
_cell_measurement_theta_min 3.0
_cell_volume 6036.4(6)
_computing_cell_refinement 'CrystalClear-SM Expert 2.0 r11 (Rigaku, 2011)'
_computing_data_collection 'CrystalClear-SM Expert 2.0 r11 (Rigaku, 2011)'
_computing_data_reduction 'CrystalClear-SM Expert 2.0 r11 (Rigaku, 2011)'
_computing_structure_refinement 'SHELXL-97 (Sheldrick, 2008)'
_computing_structure_solution 'SHELXL-97 (Sheldrick, 2008)'
_diffrn_ambient_temperature 100(2)
_diffrn_detector CCD
_diffrn_detector_area_resol_mean 28.5714
_diffrn_measured_fraction_theta_full 0.998
_diffrn_measured_fraction_theta_max 0.998
_diffrn_measurement_device
;
AFC12 (Right): Kappa 3 circle
;
_diffrn_measurement_device_type
;
Rigaku Saturn724+ (2x2 bin mode)
;
_diffrn_measurement_method 'profile data from \w-scans'
_diffrn_measurement_specimen_support Mitegen
_diffrn_radiation_monochromator Confocal
_diffrn_radiation_type 'Mo K\a'
_diffrn_radiation_wavelength 0.71075
_diffrn_reflns_av_R_equivalents 0.0593
_diffrn_reflns_av_sigmaI/netI 0.0868
_diffrn_reflns_limit_h_max 17
_diffrn_reflns_limit_h_min -21
_diffrn_reflns_limit_k_max 22
_diffrn_reflns_limit_k_min -22
_diffrn_reflns_limit_l_max 24
_diffrn_reflns_limit_l_min -24
_diffrn_reflns_number 87282
_diffrn_reflns_theta_full 25.03
_diffrn_reflns_theta_max 25.03
_diffrn_reflns_theta_min 3.05
_diffrn_source 'Rotating Anode'
_diffrn_source_current 55.0
_diffrn_source_power 2.5
_diffrn_source_voltage 45.0
_exptl_absorpt_coefficient_mu 3.469
_exptl_absorpt_correction_T_max 0.8457
_exptl_absorpt_correction_T_min 0.7933
_exptl_absorpt_correction_type multi-scan
_exptl_absorpt_process_details 'CrystalClear-SM Expert 2.0 r11 (Rigaku, 2011)'
_exptl_crystal_colour Yellow
_exptl_crystal_density_diffrn 1.528
_exptl_crystal_description prism
_exptl_crystal_F_000 2736
_exptl_crystal_size_max 0.07
_exptl_crystal_size_mid 0.07
_exptl_crystal_size_min 0.05
_platon_squeeze_details
;
;
_refine_diff_density_max 2.333
_refine_diff_density_min -1.264
_refine_diff_density_rms 0.152
_refine_ls_abs_structure_details 'Flack H D (1983), Acta Cryst. A39, 876-881'
_refine_ls_abs_structure_Flack 0.043(5)
_refine_ls_extinction_method none
_refine_ls_goodness_of_fit_ref 1.039
_refine_ls_hydrogen_treatment constr
_refine_ls_matrix_type full
_refine_ls_number_parameters 2648
_refine_ls_number_reflns 36199
_refine_ls_number_restraints 500
_refine_ls_restrained_S_all 1.037
_refine_ls_R_factor_all 0.0588
_refine_ls_R_factor_gt 0.0523
_refine_ls_shift/su_max 0.001
_refine_ls_shift/su_mean 0.000
_refine_ls_structure_factor_coef Fsqd
_refine_ls_weighting_details 'calc w=1/[\s^2^(Fo^2^)+(0.0666P)^2^+16.8771P] where P=(Fo^2^+2Fc^2^)/3'
_refine_ls_weighting_scheme calc
_refine_ls_wR_factor_gt 0.1298
_refine_ls_wR_factor_ref 0.1341
_reflns_number_gt 32691
_reflns_number_total 36199
_reflns_threshold_expression >2\s(I)
_cod_data_source_file ja309031h_si_001.cif
_cod_data_source_block 2012ncs0487
_cod_original_cell_volume 6036.4(5)
_cod_original_sg_symbol_Hall P1
_cod_database_code 4118923

loop_
_symmetry_equiv_pos_as_xyz
'x, y, z'

loop_
_atom_site_label
_atom_site_type_symbol
_atom_site_fract_x
_atom_site_fract_y
_atom_site_fract_z
_atom_site_U_iso_or_equiv
_atom_site_adp_type
_atom_site_occupancy
_atom_site_symmetry_multiplicity
_atom_site_calc_flag
_atom_site_refinement_flags
_atom_site_disorder_assembly
_atom_site_disorder_group
Ir1 Ir 0.34729(3) 0.10987(2) 0.00063(2) 0.02698(11) Uani 1 1 d . . .
Ir2 Ir 0.94708(3) 0.05103(2) -0.45889(2) 0.02542(10) Uani 1 1 d . . .
Ir3 Ir 0.91000(3) -0.06748(2) 0.05446(2) 0.02288(10) Uani 1 1 d . . .
Ir4 Ir 0.46066(3) 0.45620(2) 0.27544(3) 0.03174(12) Uani 1 1 d . . .
Ir5 Ir 1.03641(3) 0.41649(2) -0.14157(2) 0.02404(10) Uani 1 1 d . . .
Ir6 Ir 0.51563(3) 0.56347(2) -0.26741(2) 0.02439(10) Uani 1 1 d . . .
N1 N 0.2637(6) 0.2024(5) 0.0650(5) 0.029(2) Uani 1 1 d . . .
C11 C 0.2614(8) 0.2695(6) 0.0414(8) 0.034(3) Uani 1 1 d . . .
H11 H 0.2989 0.2765 -0.0082 0.041 Uiso 1 1 calc R . .
C10 C 0.2028(10) 0.3310(8) 0.0905(10) 0.057(4) Uani 1 1 d . . .
H10 H 0.2017 0.3788 0.0730 0.068 Uiso 1 1 calc R . .
C9 C 0.1504(8) 0.3229(9) 0.1590(9) 0.056(4) Uani 1 1 d . . .
H9 H 0.1121 0.3641 0.1915 0.067 Uiso 1 1 calc R . .
C8 C 0.1522(8) 0.2533(9) 0.1830(8) 0.051(4) Uani 1 1 d . . .
H8 H 0.1132 0.2453 0.2317 0.061 Uiso 1 1 calc R . .
C7 C 0.2136(8) 0.1937(7) 0.1333(7) 0.039(3) Uani 1 1 d . . .
C6 C 0.2202(9) 0.1166(9) 0.1543(8) 0.048(4) Uani 1 1 d . . .
C5 C 0.1771(9) 0.0901(10) 0.2237(7) 0.051(4) Uani 1 1 d . . .
H5 H 0.1372 0.1240 0.2641 0.061 Uiso 1 1 calc R . .
C4 C 0.1900(12) 0.0193(11) 0.2352(10) 0.062(4) Uani 1 1 d . . .
H4 H 0.1569 0.0028 0.2820 0.074 Uiso 1 1 calc R . .
C3 C 0.2483(11) -0.0267(10) 0.1815(11) 0.064(5) Uani 1 1 d . . .
H3 H 0.2576 -0.0768 0.1922 0.076 Uiso 1 1 calc R . .
C2 C 0.2989(8) -0.0105(7) 0.1094(8) 0.040(3) Uani 1 1 d . . .
H2 H 0.3386 -0.0478 0.0723 0.048 Uiso 1 1 calc R . .
C12 C 0.2647(8) 0.0952(7) -0.0333(7) 0.034(3) Uani 1 1 d . . .
C13 C 0.1810(7) 0.1378(7) -0.0158(7) 0.036(3) Uani 1 1 d . . .
H13 H 0.1606 0.1837 0.0100 0.043 Uiso 1 1 calc R . .
C14 C 0.1283(9) 0.1163(7) -0.0341(7) 0.039(3) Uani 1 1 d . . .
H14 H 0.0725 0.1473 -0.0225 0.047 Uiso 1 1 calc R . .
C15 C 0.1566(8) 0.0465(7) -0.0711(7) 0.039(3) Uani 1 1 d . . .
H15 H 0.1196 0.0312 -0.0841 0.047 Uiso 1 1 calc R . .
C16 C 0.2364(8) 0.0024(7) -0.0876(7) 0.040(3) Uani 1 1 d . . .
H16 H 0.2558 -0.0436 -0.1128 0.047 Uiso 1 1 calc R . .
C17 C 0.2904(7) 0.0248(6) -0.0674(6) 0.029(3) Uani 1 1 d . . .
C18 C 0.3773(8) -0.0186(7) -0.0836(8) 0.037(3) Uani 1 1 d . . .
C19 C 0.4211(11) -0.0846(8) -0.1246(10) 0.061(4) Uani 1 1 d . . .
H19 H 0.3913 -0.1078 -0.1397 0.073 Uiso 1 1 calc R . .
C20 C 0.5045(10) -0.1166(8) -0.1436(14) 0.090(7) Uani 1 1 d . . .
H20 H 0.5355 -0.1595 -0.1752 0.108 Uiso 1 1 calc R . .
C21 C 0.5453(10) -0.0821(7) -0.1133(11) 0.063(5) Uani 1 1 d . . .
H21 H 0.6028 -0.1043 -0.1215 0.076 Uiso 1 1 calc R . .
C22 C 0.5013(8) -0.0203(7) -0.0747(8) 0.042(3) Uani 1 1 d . . .
H22 H 0.5287 0.0021 -0.0560 0.050 Uiso 1 1 calc R . .
N5 N 0.9448(6) -0.0462(5) -0.4097(5) 0.027(2) Uani 1 1 d . . .
C33 C 0.8754(9) -0.0577(7) -0.3514(8) 0.040(3) Uani 1 1 d . . .
H33 H 0.8240 -0.0188 -0.3313 0.048 Uiso 1 1 calc R . .
C32 C 0.8772(13) -0.1245(9) -0.3202(9) 0.062(5) Uani 1 1 d . . .
H32 H 0.8270 -0.1317 -0.2801 0.074 Uiso 1 1 calc R . .
C31 C 0.9540(11) -0.1825(7) -0.3478(9) 0.053(4) Uani 1 1 d . . .
H31 H 0.9566 -0.2295 -0.3280 0.064 Uiso 1 1 calc R . .
C30 C 1.0259(11) -0.1671(7) -0.4061(8) 0.051(4) Uani 1 1 d . . .
H30 H 1.0789 -0.2043 -0.4256 0.061 Uiso 1 1 calc R . .
C29 C 1.0215(9) -0.0986(6) -0.4361(7) 0.038(3) Uani 1 1 d . . .
C28 C 1.0917(9) -0.0765(7) -0.4922(7) 0.038(3) Uani 1 1 d . . .
C27 C 1.1764(10) -0.1202(9) -0.5242(9) 0.060(4) Uani 1 1 d . . .
H27 H 1.1901 -0.1693 -0.5105 0.072 Uiso 1 1 calc R . .
C26 C 1.2400(11) -0.0923(9) -0.5756(11) 0.077(6) Uani 1 1 d . . .
H26 H 1.2985 -0.1192 -0.5921 0.093 Uiso 1 1 calc R . .
C25 C 1.2182(12) -0.0249(11) -0.6031(12) 0.086(6) Uani 1 1 d . . .
H25 H 1.2596 -0.0096 -0.6459 0.104 Uiso 1 1 calc R . .
C24 C 1.1380(9) 0.0186(9) -0.5687(8) 0.056(4) Uani 1 1 d . . .
H24 H 1.1266 0.0681 -0.5814 0.067 Uiso 1 1 calc R . .
C45 C 1.0298(8) -0.1387(6) 0.0101(6) 0.030(3) Uani 1 1 d . . .
C46 C 1.0623(8) -0.1954(6) -0.0432(7) 0.032(3) Uani 1 1 d . . .
H46 H 1.0250 -0.2051 -0.0598 0.038 Uiso 1 1 calc R . .
C47 C 1.1446(9) -0.2371(7) -0.0721(8) 0.046(3) Uani 1 1 d . . .
H47 H 1.1636 -0.2774 -0.1055 0.055 Uiso 1 1 calc R . .
C48 C 1.2015(9) -0.2197(8) -0.0518(8) 0.057(4) Uani 1 1 d . . .
H48 H 1.2598 -0.2480 -0.0717 0.069 Uiso 1 1 calc R . .
C49 C 1.1719(8) -0.1609(7) -0.0023(7) 0.037(3) Uani 1 1 d . . .
H49 H 1.2099 -0.1493 0.0122 0.045 Uiso 1 1 calc R . .
C50 C 1.0876(8) -0.1190(7) 0.0257(7) 0.037(3) Uani 1 1 d . . .
C51 C 1.0530(8) -0.0528(8) 0.0748(7) 0.034(3) Uani 1 1 d . . .
C52 C 1.0991(9) -0.0242(7) 0.0977(7) 0.042(3) Uani 1 1 d . . .
H52 H 1.1574 -0.0492 0.0849 0.051 Uiso 1 1 calc R . .
C53 C 1.0622(9) 0.0384(8) 0.1376(8) 0.046(4) Uani 1 1 d . . .
H53 H 1.0934 0.0570 0.1552 0.055 Uiso 1 1 calc R . .
C54 C 0.9771(9) 0.0772(7) 0.1540(7) 0.042(3) Uani 1 1 d . . .
H54 H 0.9504 0.1231 0.1808 0.050 Uiso 1 1 calc R . .
C55 C 0.9349(8) 0.0466(6) 0.1301(7) 0.032(3) Uani 1 1 d . . .
H55 H 0.8771 0.0718 0.1412 0.039 Uiso 1 1 calc R . .
C56 C 0.8725(7) -0.1292(6) 0.1434(7) 0.028(3) Uani 1 1 d . . .
C57 C 0.8791(8) -0.1249(6) 0.2085(7) 0.031(3) Uani 1 1 d . . .
H57 H 0.9103 -0.0948 0.2122 0.037 Uiso 1 1 calc R . .
C58 C 0.8405(8) -0.1643(8) 0.2682(8) 0.047(3) Uani 1 1 d . . .
H58 H 0.8424 -0.1589 0.3137 0.057 Uiso 1 1 calc R . .
C59 C 0.7977(9) -0.2128(8) 0.2623(8) 0.050(4) Uani 1 1 d . . .
H59 H 0.7716 -0.2402 0.3032 0.061 Uiso 1 1 calc R . .
C60 C 0.7949(8) -0.2194(7) 0.1959(8) 0.042(3) Uani 1 1 d . . .
H60 H 0.7664 -0.2514 0.1912 0.050 Uiso 1 1 calc R . .
C61 C 0.8327(8) -0.1802(7) 0.1372(8) 0.036(3) Uani 1 1 d . . .
C62 C 0.8296(8) -0.1820(7) 0.0657(8) 0.043(3) Uani 1 1 d . . .
C63 C 0.8022(10) -0.2297(7) 0.0439(9) 0.051(4) Uani 1 1 d . . .
H63 H 0.7822 -0.2659 0.0767 0.061 Uiso 1 1 calc R . .
C64 C 0.8025(10) -0.2274(8) -0.0225(9) 0.054(4) Uani 1 1 d . . .
H64 H 0.7848 -0.2624 -0.0377 0.065 Uiso 1 1 calc R . .
C65 C 0.8290(9) -0.1733(6) -0.0687(9) 0.046(3) Uani 1 1 d . . .
H65 H 0.8249 -0.1681 -0.1143 0.055 Uiso 1 1 calc R . .
C66 C 0.8613(9) -0.1269(6) -0.0492(8) 0.040(3) Uani 1 1 d . . .
H66 H 0.8838 -0.0921 -0.0826 0.048 Uiso 1 1 calc R . .
N13 N 0.5635(6) 0.4207(5) 0.3005(5) 0.025(2) Uani 1 1 d . A .
C77 C 0.6372(8) 0.4344(7) 0.2609(7) 0.036(3) Uani 1 1 d . . .
H77 H 0.6443 0.4617 0.2179 0.043 Uiso 1 1 calc R A .
C76 C 0.7059(9) 0.4109(8) 0.2790(8) 0.048(4) Uani 1 1 d . A .
H76 H 0.7592 0.4206 0.2495 0.058 Uiso 1 1 calc R . .
C75 C 0.6904(9) 0.3716(8) 0.3439(8) 0.049(4) Uani 1 1 d . . .
H75 H 0.7340 0.3537 0.3598 0.059 Uiso 1 1 calc R A .
C74 C 0.6118(9) 0.3594(7) 0.3843(7) 0.038(3) Uani 1 1 d . A .
H74 H 0.6013 0.3334 0.4284 0.046 Uiso 1 1 calc R . .
C73 C 0.5492(7) 0.3838(6) 0.3622(6) 0.028(3) Uani 1 1 d . . .
C72 C 0.4631(9) 0.3745(7) 0.4029(7) 0.039(3) Uani 1 1 d . A .
C71 C 0.4388(10) 0.3312(7) 0.4631(7) 0.045(4) Uani 1 1 d . . .
H71 H 0.4782 0.3070 0.4823 0.054 Uiso 1 1 calc R A .
C70 C 0.3561(9) 0.3232(8) 0.4957(8) 0.049(4) Uani 1 1 d . A .
H70 H 0.3375 0.2963 0.5390 0.059 Uiso 1 1 calc R . .
C69 C 0.2993(10) 0.3564(8) 0.4623(8) 0.051(4) Uani 1 1 d . . .
H69 H 0.2441 0.3493 0.4823 0.061 Uiso 1 1 calc R A .
C68 C 0.3250(8) 0.3979(8) 0.4020(8) 0.047(4) Uani 1 1 d . A .
H68 H 0.2873 0.4201 0.3806 0.057 Uiso 1 1 calc R . .
N18 N 1.0733(6) 0.4425(5) -0.2465(6) 0.029(2) Uani 1 1 d U . .
C99 C 1.0209(9) 0.4701(7) -0.2816(8) 0.043(3) Uani 1 1 d . . .
H99 H 0.9609 0.4789 -0.2525 0.052 Uiso 1 1 calc R . .
C98 C 1.0499(9) 0.4853(8) -0.3549(7) 0.048(4) Uani 1 1 d . . .
H98 H 1.0107 0.5026 -0.3757 0.057 Uiso 1 1 calc R . .
C97 C 1.1357(9) 0.4756(8) -0.3985(9) 0.052(4) Uani 1 1 d . . .
H97 H 1.1569 0.4874 -0.4492 0.062 Uiso 1 1 calc R . .
C96 C 1.1910(10) 0.4479(7) -0.3661(7) 0.047(4) Uani 1 1 d . . .
H96 H 1.2507 0.4406 -0.3952 0.057 Uiso 1 1 calc R . .
C95 C 1.1602(8) 0.4308(6) -0.2922(7) 0.027(3) Uani 1 1 d . . .
C94 C 1.2085(8) 0.4016(5) -0.2502(7) 0.032(3) Uani 1 1 d . . .
C93 C 1.2985(8) 0.3868(6) -0.2842(7) 0.032(3) Uani 1 1 d . . .
H93 H 1.3290 0.3932 -0.3357 0.038 Uiso 1 1 calc R . .
C92 C 1.3418(9) 0.3626(8) -0.2406(8) 0.047(4) Uani 1 1 d . . .
H92 H 1.4021 0.3539 -0.2622 0.057 Uiso 1 1 calc R . .
C91 C 1.2979(9) 0.3513(7) -0.1671(8) 0.046(4) Uani 1 1 d . . .
H91 H 1.3279 0.3352 -0.1379 0.055 Uiso 1 1 calc R . .
C90 C 1.2099(8) 0.3632(7) -0.1347(7) 0.038(3) Uani 1 1 d . . .
H90 H 1.1801 0.3532 -0.0841 0.045 Uiso 1 1 calc R . .
N17 N 1.0125(5) 0.3922(5) -0.0340(5) 0.027(2) Uani 1 1 d . . .
C110 C 1.0109(8) 0.3258(7) -0.0047(6) 0.031(3) Uani 1 1 d . . .
H110 H 1.0205 0.2869 -0.0362 0.037 Uiso 1 1 calc R . .
C109 C 0.9969(7) 0.3118(6) 0.0645(6) 0.029(3) Uani 1 1 d . . .
H109 H 0.9918 0.2652 0.0827 0.035 Uiso 1 1 calc R . .
C108 C 0.9896(8) 0.3649(8) 0.1100(7) 0.042(3) Uani 1 1 d . . .
H108 H 0.9822 0.3552 0.1592 0.050 Uiso 1 1 calc R . .
C107 C 0.9934(9) 0.4348(6) 0.0814(7) 0.038(3) Uani 1 1 d . . .
H107 H 0.9848 0.4739 0.1121 0.045 Uiso 1 1 calc R . .
C106 C 1.0101(8) 0.4444(6) 0.0072(7) 0.033(3) Uani 1 1 d . . .
C105 C 1.0129(7) 0.5151(6) -0.0285(6) 0.027(3) Uani 1 1 d . . .
C104 C 1.0036(8) 0.5777(7) 0.0069(7) 0.036(3) Uani 1 1 d . . .
H104 H 0.9987 0.5762 0.0559 0.043 Uiso 1 1 calc R . .
C103 C 1.0013(9) 0.6422(7) -0.0288(7) 0.044(4) Uani 1 1 d . . .
H103 H 0.9933 0.6858 -0.0045 0.053 Uiso 1 1 calc R . .
C102 C 1.0110(9) 0.6424(7) -0.1010(8) 0.044(3) Uani 1 1 d . . .
H102 H 1.0078 0.6870 -0.1255 0.053 Uiso 1 1 calc R . .
C101 C 1.0252(8) 0.5792(6) -0.1383(6) 0.034(3) Uani 1 1 d . . .
H101 H 1.0349 0.5808 -0.1886 0.041 Uiso 1 1 calc R . .
N22 N 0.3961(6) 0.5494(5) -0.2098(5) 0.025(2) Uani 1 1 d . . .
C121 C 0.3611(7) 0.5390(6) -0.1364(6) 0.031(3) Uani 1 1 d . . .
H121 H 0.3935 0.5353 -0.1096 0.037 Uiso 1 1 calc R . .
C120 C 0.2754(9) 0.5335(7) -0.0987(8) 0.046(4) Uani 1 1 d . . .
H120 H 0.2503 0.5244 -0.0473 0.056 Uiso 1 1 calc R . .
C119 C 0.2302(8) 0.5420(7) -0.1407(8) 0.043(3) Uani 1 1 d . . .
H119 H 0.1717 0.5427 -0.1169 0.051 Uiso 1 1 calc R . .
C118 C 0.2691(8) 0.5493(7) -0.2153(8) 0.039(3) Uani 1 1 d . . .
H118 H 0.2383 0.5531 -0.2435 0.047 Uiso 1 1 calc R . .
C117 C 0.3528(8) 0.5511(6) -0.2501(7) 0.031(3) Uani 1 1 d . . .
C116 C 0.4063(7) 0.5516(6) -0.3294(7) 0.027(3) Uani 1 1 d . . .
C115 C 0.3768(10) 0.5447(7) -0.3816(8) 0.043(3) Uani 1 1 d . . .
H115 H 0.3197 0.5434 -0.3656 0.051 Uiso 1 1 calc R . .
C114 C 0.4331(9) 0.5396(7) -0.4574(7) 0.045(3) Uani 1 1 d . . .
H114 H 0.4160 0.5308 -0.4932 0.054 Uiso 1 1 calc R . .
C113 C 0.5152(10) 0.5477(8) -0.4803(8) 0.049(4) Uani 1 1 d . . .
H113 H 0.5513 0.5495 -0.5317 0.059 Uiso 1 1 calc R . .
C112 C 0.5426(8) 0.5528(7) -0.4295(6) 0.033(3) Uani 1 1 d . . .
H112 H 0.6002 0.5530 -0.4461 0.039 Uiso 1 1 calc R . .
N21 N 0.6296(6) 0.5878(6) -0.3310(6) 0.040(3) Uani 1 1 d . . .
C132 C 0.7073(9) 0.5382(9) -0.3607(9) 0.057(4) Uani 1 1 d . . .
H132 H 0.7110 0.4878 -0.3559 0.068 Uiso 1 1 calc R . .
C131 C 0.7820(11) 0.5590(12) -0.3981(11) 0.075(5) Uani 1 1 d . . .
H131 H 0.8357 0.5232 -0.4217 0.090 Uiso 1 1 calc R . .
C130 C 0.7786(13) 0.6237(15) -0.4007(12) 0.103(8) Uani 1 1 d . . .
H130 H 0.8301 0.6374 -0.4193 0.124 Uiso 1 1 calc R . .
C129 C 0.6932(11) 0.6829(11) -0.3747(11) 0.083(6) Uani 1 1 d . . .
H129 H 0.6900 0.7328 -0.3836 0.100 Uiso 1 1 calc R . .
C128 C 0.6226(9) 0.6601(8) -0.3382(8) 0.046(3) Uani 1 1 d . . .
C127 C 0.5389(10) 0.7059(8) -0.3041(7) 0.045(3) Uani 1 1 d . . .
C126 C 0.5150(11) 0.7822(8) -0.3099(10) 0.061(5) Uani 1 1 d . . .
H126 H 0.5580 0.8057 -0.3377 0.073 Uiso 1 1 calc R . .
C125 C 0.4318(12) 0.8225(9) -0.2764(9) 0.068(5) Uani 1 1 d . . .
H125 H 0.4185 0.8741 -0.2786 0.082 Uiso 1 1 calc R . .
C124 C 0.3678(12) 0.7923(8) -0.2403(10) 0.066(5) Uani 1 1 d . . .
H124 H 0.3103 0.8224 -0.2180 0.079 Uiso 1 1 calc R . .
C123 C 0.3855(9) 0.7147(7) -0.2349(7) 0.042(3) Uani 1 1 d . . .
H123 H 0.3407 0.6923 -0.2109 0.051 Uiso 1 1 calc R . .
C133 C 0.5765(7) 0.5550(7) -0.1382(6) 0.029(3) Uani 1 1 d . . .
C134 C 0.6186(7) 0.5354(6) -0.0905(6) 0.028(3) Uani 1 1 d . . .
C135 C 0.7043(8) 0.5207(7) -0.1192(7) 0.034(3) Uani 1 1 d . . .
H135 H 0.7378 0.5263 -0.1703 0.041 Uiso 1 1 calc R . .
C136 C 0.7427(7) 0.4973(6) -0.0719(7) 0.028(3) Uani 1 1 d . . .
C137 C 0.6968(8) 0.4929(6) 0.0024(7) 0.030(3) Uani 1 1 d . . .
H137 H 0.7238 0.4783 0.0341 0.036 Uiso 1 1 calc R . .
C138 C 0.6062(7) 0.5112(6) 0.0302(6) 0.030(3) Uani 1 1 d . A .
C139 C 0.5657(8) 0.5325(7) -0.0142(6) 0.032(3) Uani 1 1 d . . .
H139 H 0.5052 0.5447 0.0053 0.038 Uiso 1 1 calc R . .
C140 C 0.8363(8) 0.4732(6) -0.0991(7) 0.033(3) Uani 1 1 d . . .
C141 C 0.5585(7) 0.5035(6) 0.1098(7) 0.030(3) Uani 1 1 d . . .
C142 C 0.5735(7) 0.3896(6) -0.2601(6) 0.028(3) Uani 1 1 d . . .
C146 C 0.5887(7) 0.3118(6) -0.2536(6) 0.027(3) Uani 1 1 d . . .
C147 C 0.5243(7) 0.2853(6) -0.2011(6) 0.029(3) Uani 1 1 d . . .
H147 H 0.4720 0.3178 -0.1675 0.035 Uiso 1 1 calc R . .
C148 C 0.5370(8) 0.2106(6) -0.1983(8) 0.035(3) Uani 1 1 d . . .
C149 C 0.6087(7) 0.1648(6) -0.2464(6) 0.030(3) Uani 1 1 d . . .
H149 H 0.6149 0.1139 -0.2442 0.036 Uiso 1 1 calc R . .
C150 C 0.6731(7) 0.1892(6) -0.2985(6) 0.028(2) Uani 1 1 d . . .
C151 C 0.6643(7) 0.2645(6) -0.3047(6) 0.030(3) Uani 1 1 d . . .
H151 H 0.7081 0.2823 -0.3423 0.036 Uiso 1 1 calc R . .
C152 C 0.4691(8) 0.1840(6) -0.1400(7) 0.031(3) Uani 1 1 d . . .
C153 C 0.7533(8) 0.1401(6) -0.3501(7) 0.033(3) Uani 1 1 d . . .
C154 C 0.4777(7) 0.1306(6) 0.0593(7) 0.034(3) Uani 1 1 d . . .
C155 C 0.5294(8) 0.1457(6) 0.0891(7) 0.030(3) Uani 1 1 d . . .
C156 C 0.6033(6) 0.0930(6) 0.0854(6) 0.025(2) Uani 1 1 d . . .
H156 H 0.6213 0.0468 0.0608 0.029 Uiso 1 1 calc R . .
C157 C 0.6497(7) 0.1082(6) 0.1173(7) 0.029(3) Uani 1 1 d . . .
C158 C 0.6251(7) 0.1748(6) 0.1538(6) 0.028(3) Uani 1 1 d . . .
H158 H 0.6567 0.1844 0.1768 0.034 Uiso 1 1 calc R . .
C159 C 0.5505(7) 0.2287(6) 0.1560(7) 0.032(3) Uani 1 1 d . A .
C160 C 0.5026(7) 0.2134(7) 0.1255(7) 0.034(3) Uani 1 1 d . . .
H160 H 0.4518 0.2487 0.1293 0.041 Uiso 1 1 calc R . .
C161 C 0.7272(8) 0.0539(6) 0.1084(7) 0.031(3) Uani 1 1 d . . .
C162 C 0.5242(7) 0.2984(7) 0.1931(7) 0.033(3) Uani 1 1 d . . .
C163 C 0.9472(7) 0.0416(5) -0.0824(6) 0.020(2) Uani 1 1 d . . .
C164 C 0.9649(8) 0.0889(5) -0.1390(6) 0.027(3) Uani 1 1 d . . .
C165 C 0.9851(8) 0.1530(6) -0.1329(6) 0.028(3) Uani 1 1 d . . .
H165 H 0.9876 0.1641 -0.0892 0.034 Uiso 1 1 calc R . .
C166 C 1.0012(7) 0.1992(6) -0.1911(6) 0.026(2) Uani 1 1 d . . .
C167 C 0.9982(7) 0.1840(6) -0.2558(6) 0.028(3) Uani 1 1 d . . .
H167 H 1.0112 0.2155 -0.2960 0.033 Uiso 1 1 calc R . .
C168 C 0.9765(7) 0.1238(6) -0.2608(6) 0.027(2) Uani 1 1 d . . .
C169 C 0.9571(6) 0.0750(5) -0.2030(6) 0.021(2) Uani 1 1 d . . .
H169 H 0.9394 0.0343 -0.2069 0.026 Uiso 1 1 calc R . .
C170 C 0.9743(7) 0.1052(6) -0.3258(6) 0.026(2) Uani 1 1 d . . .
C171 C 1.0238(8) 0.2633(6) -0.1840(7) 0.030(3) Uani 1 1 d . . .
C1 C 0.2881(8) 0.0650(7) 0.0941(7) 0.031(3) Uani 1 1 d U . .
N2 N 0.4173(7) 0.0141(6) -0.0596(6) 0.039(3) Uani 1 1 d . . .
N3 N 0.4181(7) 0.1603(5) -0.0940(6) 0.037(3) Uani 1 1 d . . .
N4 N 0.4350(6) 0.1186(5) 0.0355(6) 0.031(2) Uani 1 1 d . . .
C23 C 1.0714(8) -0.0049(6) -0.5159(7) 0.034(3) Uani 1 1 d . . .
N7 N 0.8178(7) 0.1065(5) -0.3910(5) 0.029(2) Uani 1 1 d . . .
N8 N 0.9689(6) 0.0864(5) -0.3759(5) 0.025(2) Uani 1 1 d . . .
N9 N 0.8605(6) -0.1316(4) 0.0183(6) 0.030(2) Uani 1 1 d . . .
N10 N 0.9696(6) -0.0160(5) 0.0923(5) 0.024(2) Uani 1 1 d . . .
N11 N 0.7890(6) 0.0112(5) 0.0983(6) 0.029(2) Uani 1 1 d . . .
N12 N 0.9392(6) -0.0002(5) -0.0362(6) 0.032(3) Uani 1 1 d . . .
C67 C 0.4082(8) 0.4081(7) 0.3712(7) 0.033(3) Uani 1 1 d . A .
N14A N 0.3545(11) 0.5017(8) 0.2592(11) 0.035(3) Uani 0.70(2) 1 d PDU A 1
C78A C 0.4278(12) 0.5568(10) 0.3228(10) 0.031(4) Uani 0.70(2) 1 d PDU A 1
C79A C 0.467(3) 0.5825(15) 0.359(4) 0.044(3) Uani 0.70(2) 1 d PDU A 1
H79A H 0.5129 0.5503 0.3666 0.053 Uiso 0.70(2) 1 calc PR A 1
C80A C 0.4377(18) 0.6552(12) 0.382(2) 0.045(4) Uani 0.70(2) 1 d PDU A 1
H80A H 0.4632 0.6725 0.4063 0.054 Uiso 0.70(2) 1 calc PR A 1
C81A C 0.3688(15) 0.7056(12) 0.3697(13) 0.054(5) Uani 0.70(2) 1 d PDU A 1
H81A H 0.3523 0.7560 0.3831 0.065 Uiso 0.70(2) 1 calc PR A 1
C82A C 0.3262(15) 0.6798(11) 0.3380(12) 0.049(5) Uani 0.70(2) 1 d PDU A 1
H82A H 0.2777 0.7111 0.3334 0.059 Uiso 0.70(2) 1 calc PR A 1
C83A C 0.3578(13) 0.6070(10) 0.3138(11) 0.039(4) Uani 0.70(2) 1 d PDU A 1
C84A C 0.3184(12) 0.5771(10) 0.2793(10) 0.035(3) Uani 0.70(2) 1 d PDU A 1
C85A C 0.2518(13) 0.6153(11) 0.2646(12) 0.044(5) Uani 0.70(2) 1 d PDU A 1
H85A H 0.2279 0.6662 0.2764 0.053 Uiso 0.70(2) 1 calc PR A 1
C86A C 0.2197(12) 0.5801(11) 0.2330(11) 0.045(5) Uani 0.70(2) 1 d PDU A 1
H86A H 0.1704 0.6063 0.2267 0.054 Uiso 0.70(2) 1 calc PR A 1
C87A C 0.2579(13) 0.5051(10) 0.2091(11) 0.040(4) Uani 0.70(2) 1 d PDU A 1
H87A H 0.2386 0.4812 0.1835 0.048 Uiso 0.70(2) 1 calc PR A 1
C88A C 0.3243(13) 0.4698(11) 0.2253(12) 0.033(5) Uani 0.70(2) 1 d PDU A 1
H88A H 0.3504 0.4193 0.2115 0.040 Uiso 0.70(2) 1 calc PR A 1
N14B N 0.341(2) 0.4875(18) 0.269(3) 0.035(3) Uani 0.30(2) 1 d PDU A 2
C78B C 0.404(3) 0.549(2) 0.338(3) 0.031(4) Uani 0.30(2) 1 d PDU A 2
C79B C 0.452(6) 0.584(3) 0.356(9) 0.044(3) Uani 0.30(2) 1 d PDU A 2
H79B H 0.5062 0.5580 0.3543 0.053 Uiso 0.30(2) 1 calc PR A 2
C80B C 0.418(4) 0.658(3) 0.375(5) 0.045(4) Uani 0.30(2) 1 d PDU A 2
H80B H 0.4527 0.6849 0.3768 0.054 Uiso 0.30(2) 1 calc PR A 2
C81B C 0.329(3) 0.696(2) 0.392(3) 0.050(8) Uani 0.30(2) 1 d PDU A 2
H81B H 0.3015 0.7412 0.4191 0.059 Uiso 0.30(2) 1 calc PR A 2
C82B C 0.284(3) 0.663(2) 0.367(2) 0.043(7) Uani 0.30(2) 1 d PDU A 2
H82B H 0.2277 0.6875 0.3736 0.051 Uiso 0.30(2) 1 calc PR A 2
C83B C 0.329(3) 0.594(2) 0.333(3) 0.039(4) Uani 0.30(2) 1 d PDU A 2
C84B C 0.290(2) 0.557(2) 0.304(2) 0.035(3) Uani 0.30(2) 1 d PDU A 2
C85B C 0.218(2) 0.591(2) 0.295(3) 0.043(9) Uani 0.30(2) 1 d PDU A 2
H85B H 0.1958 0.6421 0.2975 0.052 Uiso 0.30(2) 1 calc PR A 2
C86B C 0.180(2) 0.545(2) 0.283(3) 0.067(11) Uani 0.30(2) 1 d PDU A 2
H86B H 0.1191 0.5586 0.3026 0.081 Uiso 0.30(2) 1 calc PR A 2
C87B C 0.230(3) 0.478(2) 0.242(3) 0.055(10) Uani 0.30(2) 1 d PDU A 2
H87B H 0.2080 0.4512 0.2206 0.066 Uiso 0.30(2) 1 calc PR A 2
C88B C 0.312(3) 0.454(3) 0.235(4) 0.046(12) Uani 0.30(2) 1 d PDU A 2
H88B H 0.3493 0.4107 0.2054 0.056 Uiso 0.30(2) 1 calc PR A 2
N15 N 0.5236(7) 0.4935(6) 0.1714(6) 0.036(2) Uani 1 1 d . A .
N16 N 0.5026(6) 0.3522(6) 0.2201(6) 0.031(2) Uani 1 1 d . A .
C100 C 1.0258(7) 0.5127(6) -0.1033(6) 0.026(2) Uani 1 1 d . . .
C89 C 1.1660(7) 0.3897(6) -0.1768(7) 0.027(3) Uani 1 1 d . . .
N19 N 0.9048(6) 0.4529(5) -0.1148(5) 0.024(2) Uani 1 1 d U . .
N20 N 1.0350(7) 0.3131(5) -0.1716(5) 0.031(2) Uani 1 1 d . . .
C122 C 0.4736(9) 0.6723(8) -0.2673(7) 0.043(3) Uani 1 1 d . . .
C111 C 0.4893(8) 0.5577(6) -0.3537(7) 0.033(3) Uani 1 1 d . . .
N23 N 0.5623(6) 0.4497(5) -0.2686(5) 0.031(2) Uani 1 1 d . . .
N24 N 0.5448(6) 0.5654(5) -0.1769(5) 0.028(2) Uani 1 1 d . . .
N6 N 0.9582(7) 0.1422(6) -0.5196(5) 0.035(2) Uani 1 1 d . . .
C40 C 0.9459(8) 0.1413(7) -0.5816(6) 0.034(3) Uani 1 1 d . . .
C44 C 0.9761(11) 0.1979(7) -0.5060(8) 0.049(4) Uani 1 1 d . . .
H44 H 0.9824 0.1981 -0.4617 0.059 Uiso 1 1 calc R . .
C39 C 0.9245(9) 0.0780(7) -0.5915(6) 0.042(3) Uani 1 1 d . . .
C34 C 0.9214(19) 0.0245(11) -0.5398(13) 0.111(4) Uani 1 1 d . . .
C35 C 0.8956(19) -0.0331(11) -0.5422(12) 0.111(4) Uani 1 1 d . . .
H35 H 0.8939 -0.0695 -0.5068 0.134 Uiso 1 1 calc R . .
C42 C 0.9710(9) 0.2581(7) -0.6104(8) 0.047(4) Uani 1 1 d . . .
H42 H 0.9741 0.2988 -0.6410 0.056 Uiso 1 1 calc R . .
C41 C 0.9520(8) 0.2044(8) -0.6251(7) 0.046(4) Uani 1 1 d . . .
H41 H 0.9414 0.2064 -0.6672 0.055 Uiso 1 1 calc R . .
C43 C 0.9869(11) 0.2563(9) -0.5491(10) 0.068(5) Uani 1 1 d . . .
H43 H 1.0044 0.2938 -0.5379 0.081 Uiso 1 1 calc R . .
C38 C 0.8973(18) 0.0718(10) -0.6430(12) 0.111(4) Uani 1 1 d . . .
H38 H 0.8930 0.1109 -0.6747 0.134 Uiso 1 1 calc R . .
C37 C 0.8773(19) 0.0149(10) -0.6502(12) 0.111(4) Uani 1 1 d . . .
H37 H 0.8669 0.0094 -0.6913 0.134 Uiso 1 1 calc R . .
C36 C 0.8708(18) -0.0394(10) -0.5973(12) 0.111(4) Uani 1 1 d . . .
H36 H 0.8503 -0.0789 -0.5991 0.134 Uiso 1 1 calc R . .
C178 C 0.4207(7) 0.0812(5) 0.2664(6) 0.068(5) Uani 1 1 d G . .
H178 H 0.4500 0.0315 0.2505 0.082 Uiso 1 1 calc R . .
C179 C 0.3505(7) 0.1168(6) 0.2534(6) 0.062(4) Uani 1 1 d G . .
H179 H 0.3318 0.0913 0.2287 0.074 Uiso 1 1 calc R . .
C180 C 0.3076(6) 0.1895(6) 0.2767(6) 0.075(6) Uani 1 1 d G . .
H180 H 0.2596 0.2138 0.2678 0.091 Uiso 1 1 calc R . .
C181 C 0.3350(7) 0.2268(5) 0.3129(6) 0.082(6) Uani 1 1 d G . .
H181 H 0.3057 0.2765 0.3288 0.099 Uiso 1 1 calc R . .
C182 C 0.4052(7) 0.1913(6) 0.3259(6) 0.062(4) Uani 1 1 d G . .
H182 H 0.4240 0.2167 0.3507 0.074 Uiso 1 1 calc R . .
C183 C 0.4481(6) 0.1185(6) 0.3027(6) 0.075(5) Uani 1 1 d G . .
H183 H 0.4961 0.0942 0.3115 0.090 Uiso 1 1 calc R . .
C184 C 0.5713(10) -0.0933(8) 0.1067(7) 0.086(6) Uiso 1 1 d GU . .
H184 H 0.5981 -0.0768 0.0582 0.104 Uiso 1 1 calc R . .
C185 C 0.4967(11) -0.1133(9) 0.1287(9) 0.144(10) Uiso 1 1 d GU . .
H185 H 0.4725 -0.1105 0.0953 0.173 Uiso 1 1 calc R . .
C186 C 0.4576(9) -0.1375(9) 0.1996(11) 0.122(8) Uiso 1 1 d GU . .
H186 H 0.4067 -0.1512 0.2147 0.147 Uiso 1 1 calc R . .
C187 C 0.4932(11) -0.1417(9) 0.2485(8) 0.121(8) Uiso 1 1 d GU . .
H187 H 0.4664 -0.1582 0.2970 0.145 Uiso 1 1 calc R . .
C188 C 0.5678(11) -0.1217(9) 0.2265(8) 0.118(8) Uiso 1 1 d GU . .
H188 H 0.5920 -0.1245 0.2599 0.141 Uiso 1 1 calc R . .
C189 C 0.6069(8) -0.0975(8) 0.1556(9) 0.101(7) Uiso 1 1 d GU . .
H189 H 0.6578 -0.0838 0.1405 0.121 Uiso 1 1 calc R . .
C190 C 0.6190(10) 0.2291(7) 0.5443(9) 0.049(4) Uani 1 1 d . . .
H190 H 0.6068 0.1842 0.5453 0.059 Uiso 1 1 calc R . .
C191 C 0.7037(12) 0.2348(9) 0.5051(9) 0.065(5) Uani 1 1 d . . .
H191 H 0.7489 0.1938 0.4768 0.078 Uiso 1 1 calc R . .
C192 C 0.7210(9) 0.2997(9) 0.5078(7) 0.051(4) Uani 1 1 d . . .
H192 H 0.7787 0.3013 0.4849 0.061 Uiso 1 1 calc R . .
C193 C 0.6574(9) 0.3608(7) 0.5424(7) 0.042(3) Uani 1 1 d . . .
H193 H 0.6700 0.4055 0.5415 0.051 Uiso 1 1 calc R . .
C194 C 0.5712(9) 0.3575(8) 0.5800(7) 0.046(4) Uani 1 1 d . . .
H194 H 0.5257 0.3999 0.6041 0.055 Uiso 1 1 calc R . .
C195 C 0.5550(9) 0.2913(7) 0.5810(7) 0.041(3) Uani 1 1 d . . .
H195 H 0.4978 0.2886 0.6079 0.050 Uiso 1 1 calc R . .
C196 C 1.0800(6) 0.5431(4) 0.1611(5) 0.042(3) Uani 1 1 d G . .
H196 H 1.0797 0.4959 0.1796 0.051 Uiso 1 1 calc R . .
C197 C 1.1539(5) 0.5538(5) 0.1032(5) 0.051(4) Uani 1 1 d G . .
H197 H 1.2041 0.5140 0.0821 0.061 Uiso 1 1 calc R . .
C198 C 1.1544(6) 0.6229(6) 0.0761(5) 0.065(5) Uani 1 1 d G . .
H198 H 1.2050 0.6302 0.0365 0.078 Uiso 1 1 calc R . .
C199 C 1.0810(8) 0.6812(4) 0.1069(6) 0.077(6) Uani 1 1 d G . .
H199 H 1.0813 0.7285 0.0884 0.092 Uiso 1 1 calc R . .
C200 C 1.0070(6) 0.6705(4) 0.1649(6) 0.061(4) Uani 1 1 d G . .
H200 H 0.9568 0.7104 0.1860 0.073 Uiso 1 1 calc R . .
C201 C 1.0065(5) 0.6014(5) 0.1920(5) 0.057(4) Uani 1 1 d G . .
H201 H 0.9560 0.5941 0.2316 0.068 Uiso 1 1 calc R . .
C202 C 0.6919(9) 0.6393(7) 0.0744(7) 0.088(5) Uani 1 1 d GU . .
H202 H 0.6847 0.6522 0.0307 0.105 Uiso 1 1 calc R . .
C203 C 0.7695(7) 0.5938(6) 0.0691(7) 0.079(4) Uani 1 1 d GU . .
H203 H 0.8152 0.5755 0.0219 0.095 Uiso 1 1 calc R . .
C204 C 0.7800(6) 0.5749(5) 0.1331(8) 0.079(4) Uani 1 1 d GU . .
H204 H 0.8330 0.5438 0.1295 0.094 Uiso 1 1 calc R . .
C205 C 0.7131(9) 0.6016(7) 0.2022(7) 0.088(5) Uani 1 1 d GU . .
H205 H 0.7203 0.5887 0.2459 0.106 Uiso 1 1 calc R . .
C206 C 0.6355(7) 0.6471(7) 0.2075(7) 0.124(8) Uani 1 1 d GU . .
H206 H 0.5897 0.6654 0.2547 0.149 Uiso 1 1 calc R . .
C207 C 0.6250(6) 0.6660(6) 0.1435(9) 0.098(6) Uani 1 1 d GU . .
H207 H 0.5720 0.6971 0.1471 0.117 Uiso 1 1 calc R . .
C208 C 1.1480(13) -0.0390(10) -0.3458(11) 0.082(5) Uani 1 1 d U . .
H208 H 1.1457 -0.0266 -0.3916 0.099 Uiso 1 1 calc R . .
C209 C 1.1899(13) -0.0074(13) -0.3177(11) 0.091(5) Uani 1 1 d U . .
H209 H 1.2212 0.0259 -0.3445 0.109 Uiso 1 1 calc R . .
C210 C 1.1810(12) -0.0302(13) -0.2446(11) 0.084(5) Uani 1 1 d U . .
H210 H 1.2097 -0.0091 -0.2262 0.101 Uiso 1 1 calc R . .
C211 C 1.1426(11) -0.0724(8) -0.2012(9) 0.055(4) Uani 1 1 d U . .
H211 H 1.1436 -0.0831 -0.1546 0.066 Uiso 1 1 calc R . .
C212 C 1.0976(15) -0.1030(9) -0.2268(12) 0.088(5) Uani 1 1 d U . .
H212 H 1.0610 -0.1315 -0.1971 0.105 Uiso 1 1 calc R . .
C213 C 1.1128(15) -0.0865(11) -0.3032(13) 0.093(5) Uani 1 1 d U . .
H213 H 1.0941 -0.1149 -0.3252 0.111 Uiso 1 1 calc R . .
S1 S 0.82967(19) 0.21597(16) 0.06943(17) 0.0300(6) Uani 1 1 d D . .
C214 C 0.7819(8) 0.3072(6) 0.0495(6) 0.043(3) Uani 1 1 d D . .
O1 O 0.8016(6) 0.1733(5) 0.0372(5) 0.043(2) Uani 1 1 d D . .
O2 O 0.7908(5) 0.2192(5) 0.1496(4) 0.039(2) Uani 1 1 d D . .
O3 O 0.9195(5) 0.2077(4) 0.0335(4) 0.036(2) Uani 1 1 d D . .
F1 F 0.7004(4) 0.3245(4) 0.0743(5) 0.050(2) Uani 1 1 d D . .
F2 F 0.8152(5) 0.3173(4) -0.0230(4) 0.056(2) Uani 1 1 d D . .
F3 F 0.8012(5) 0.3581(4) 0.0782(5) 0.050(2) Uani 1 1 d D . .
S2 S 0.8933(2) 0.4432(2) 0.3039(2) 0.0499(9) Uani 1 1 d . . .
C215 C 0.8125(12) 0.4886(10) 0.3941(10) 0.067(5) Uani 1 1 d . . .
O4 O 0.8805(6) 0.3749(5) 0.3050(5) 0.048(2) Uani 1 1 d . . .
O5 O 0.8661(10) 0.4959(7) 0.2534(7) 0.089(4) Uani 1 1 d . . .
O6 O 0.9739(7) 0.4383(6) 0.2992(7) 0.069(3) Uani 1 1 d . . .
F4 F 0.7344(7) 0.4945(7) 0.4066(7) 0.103(4) Uani 1 1 d . . .
F5 F 0.8330(9) 0.4456(8) 0.4460(6) 0.111(4) Uani 1 1 d . . .
F6 F 0.8184(8) 0.5552(7) 0.3978(7) 0.117(5) Uani 1 1 d . . .
S3 S 0.4090(2) 0.3956(2) 1.0108(2) 0.0427(8) Uani 1 1 d . . .
C216 C 0.5244(9) 0.3558(7) 0.9696(9) 0.047(4) Uani 1 1 d . . .
O7 O 0.3795(6) 0.3594(6) 1.0818(5) 0.051(2) Uani 1 1 d . . .
O8 O 0.3881(6) 0.3723(5) 0.9564(5) 0.049(2) Uani 1 1 d . . .
O9 O 0.3966(6) 0.4727(5) 1.0160(6) 0.051(2) Uani 1 1 d . . .
F7 F 0.5471(6) 0.2836(4) 0.9598(5) 0.067(3) Uani 1 1 d . . .
F8 F 0.5631(6) 0.3853(5) 0.9064(5) 0.066(2) Uani 1 1 d . . .
F9 F 0.5546(7) 0.3689(5) 1.0164(6) 0.074(3) Uani 1 1 d . . .
S4 S 0.7320(2) 0.01264(17) 0.85993(19) 0.0368(7) Uani 1 1 d . . .
C217 C 0.7198(9) 0.1096(7) 0.8751(9) 0.045(3) Uani 1 1 d . . .
O10 O 0.7013(6) 0.0148(5) 0.8038(5) 0.047(3) Uani 1 1 d . . .
O11 O 0.6795(6) -0.0084(5) 0.9309(5) 0.043(2) Uani 1 1 d . . .
O12 O 0.8231(5) -0.0197(5) 0.8333(5) 0.039(2) Uani 1 1 d . . .
F10 F 0.6362(5) 0.1479(4) 0.9024(5) 0.056(2) Uani 1 1 d . . .
F11 F 0.7610(6) 0.1382(4) 0.8127(5) 0.054(2) Uani 1 1 d . . .
F12 F 0.7470(5) 0.1166(4) 0.9237(4) 0.053(2) Uani 1 1 d . . .
S5 S 0.8241(3) 0.6569(2) 0.8040(3) 0.0717(13) Uani 1 1 d D . .
C218 C 0.7323(9) 0.7182(7) 0.8021(9) 0.075(5) Uani 1 1 d DU . .
O13 O 0.8446(8) 0.5938(5) 0.7618(9) 0.118(7) Uani 1 1 d D . .
O14 O 0.7815(13) 0.6444(9) 0.8840(7) 0.145(8) Uani 1 1 d D . .
O15 O 0.8869(8) 0.6934(8) 0.7805(9) 0.106(6) Uani 1 1 d D . .
F13 F 0.6732(7) 0.6906(8) 0.8103(9) 0.140(6) Uani 1 1 d DU . .
F14 F 0.7120(10) 0.7786(7) 0.8396(11) 0.197(9) Uani 1 1 d DU . .
F15 F 0.7655(14) 0.7415(11) 0.7263(10) 0.238(13) Uani 1 1 d DU . .
S6 S 0.8604(3) 0.3199(3) 0.6617(3) 0.0848(17) Uani 1 1 d D . .
C219 C 0.8150(10) 0.3677(9) 0.7486(8) 0.089(6) Uani 1 1 d DU . .
O16 O 0.8082(7) 0.3557(6) 0.6286(7) 0.066(3) Uani 1 1 d D . .
O17 O 0.8410(8) 0.2486(6) 0.6917(8) 0.087(4) Uani 1 1 d DU . .
O18 O 0.9487(6) 0.3116(7) 0.6310(7) 0.088(4) Uani 1 1 d D . .
F16 F 0.7329(6) 0.3829(6) 0.7846(6) 0.094(4) Uani 1 1 d D . .
F17 F 0.8483(6) 0.3401(6) 0.7943(5) 0.080(3) Uani 1 1 d D . .
F18 F 0.8377(8) 0.4345(5) 0.7206(8) 0.112(5) Uani 1 1 d D . .
C220 C 1.0473(16) 0.4471(12) 0.4082(12) 0.099(7) Uani 1 1 d . . .
H220 H 1.0030 0.4435 0.3935 0.118 Uiso 1 1 calc R . .
C221 C 1.0573(19) 0.5287(16) 0.3911(18) 0.136(10) Uani 1 1 d U . .
H221 H 1.0842 0.5323 0.3360 0.163 Uiso 1 1 calc R . .
Cl1 Cl 1.1433(4) 0.3842(5) 0.3508(4) 0.137(3) Uani 1 1 d . . .
Cl2 Cl 1.0121(5) 0.4280(4) 0.5009(4) 0.119(2) Uani 1 1 d . . .
Cl3 Cl 0.9623(5) 0.5905(4) 0.4252(5) 0.146(3) Uani 1 1 d . . .
Cl4 Cl 1.1279(5) 0.5417(4) 0.4229(5) 0.135(3) Uani 1 1 d . . .
O19 O 0.8842(6) 0.2442(5) 0.2344(5) 0.050(2) Uani 1 1 d . . .
C240 C 0.1079(8) 0.6739(8) 0.6811(10) 0.121(4) Uani 1 1 d G . .
H240 H 0.0561 0.6647 0.7165 0.145 Uiso 1 1 calc R . .
C245 C 0.1400(11) 0.6541(7) 0.6066(11) 0.121(4) Uani 1 1 d G . .
H245 H 0.1102 0.6315 0.5910 0.145 Uiso 1 1 calc R . .
C244 C 0.2158(12) 0.6676(8) 0.5548(8) 0.121(4) Uani 1 1 d G . .
H244 H 0.2377 0.6541 0.5038 0.145 Uiso 1 1 calc R . .
C243 C 0.2593(8) 0.7008(8) 0.5776(10) 0.121(4) Uani 1 1 d G . .
H243 H 0.3111 0.7100 0.5422 0.145 Uiso 1 1 calc R . .
C242 C 0.2272(11) 0.7205(7) 0.6521(11) 0.121(4) Uani 1 1 d G . .
H242 H 0.2570 0.7432 0.6677 0.145 Uiso 1 1 calc R . .
C241 C 0.1515(11) 0.7071(7) 0.7039(8) 0.121(4) Uani 1 1 d G . .
H241 H 0.1295 0.7206 0.7549 0.145 Uiso 1 1 calc R . .
C222 C 0.4506(14) 0.7256(11) 0.0720(13) 0.154(5) Uiso 1 1 d G . .
H222 H 0.4745 0.7431 0.0979 0.185 Uiso 1 1 calc R . .
C223 C 0.3919(14) 0.6861(12) 0.1086(9) 0.154(5) Uiso 1 1 d G . .
H223 H 0.3759 0.6766 0.1595 0.185 Uiso 1 1 calc R . .
C224 C 0.3568(12) 0.6605(11) 0.0707(13) 0.154(5) Uiso 1 1 d G . .
H224 H 0.3168 0.6335 0.0957 0.185 Uiso 1 1 calc R . .
C225 C 0.3803(14) 0.6745(11) -0.0038(13) 0.154(5) Uiso 1 1 d G . .
H225 H 0.3564 0.6570 -0.0297 0.185 Uiso 1 1 calc R . .
C226 C 0.4390(14) 0.7140(11) -0.0404(9) 0.154(5) Uiso 1 1 d G . .
H226 H 0.4550 0.7235 -0.0913 0.185 Uiso 1 1 calc R . .
C227 C 0.4741(12) 0.7395(10) -0.0025(13) 0.154(5) Uiso 1 1 d G . .
H227 H 0.5141 0.7665 -0.0275 0.185 Uiso 1 1 calc R . .
C228 C 0.3871(12) 0.8344(14) -0.4451(10) 0.194(16) Uiso 1 1 d G . .
H228 H 0.3365 0.8419 -0.3994 0.232 Uiso 1 1 calc R . .
C229 C 0.4525(16) 0.7696(12) -0.4602(12) 0.141(10) Uiso 1 1 d G . .
H229 H 0.4466 0.7329 -0.4248 0.170 Uiso 1 1 calc R . .
C230 C 0.5264(13) 0.7586(10) -0.5270(14) 0.181(14) Uiso 1 1 d G . .
H230 H 0.5711 0.7144 -0.5373 0.218 Uiso 1 1 calc R . .
C231 C 0.5350(12) 0.8123(14) -0.5787(11) 0.143(11) Uiso 1 1 d G . .
H231 H 0.5855 0.8047 -0.6244 0.171 Uiso 1 1 calc R . .
C232 C 0.4696(16) 0.8770(11) -0.5636(12) 0.187(15) Uiso 1 1 d G . .
H232 H 0.4754 0.9137 -0.5990 0.225 Uiso 1 1 calc R . .
C233 C 0.3956(13) 0.8881(10) -0.4968(14) 0.138(10) Uiso 1 1 d G . .
H233 H 0.3509 0.9323 -0.4865 0.166 Uiso 1 1 calc R . .
C234 C 0.1202(14) 0.8309(11) 0.2591(12) 0.160(5) Uiso 1 1 d G . .
H234 H 0.1457 0.8597 0.2193 0.192 Uiso 1 1 calc R . .
C235 C 0.1310(13) 0.8301(11) 0.3231(15) 0.160(5) Uiso 1 1 d G . .
H235 H 0.1639 0.8583 0.3270 0.192 Uiso 1 1 calc R . .
C236 C 0.0937(15) 0.7880(13) 0.3813(11) 0.160(5) Uiso 1 1 d G . .
H236 H 0.1011 0.7874 0.4251 0.192 Uiso 1 1 calc R . .
C237 C 0.0456(14) 0.7467(11) 0.3755(12) 0.160(5) Uiso 1 1 d G . .
H237 H 0.0201 0.7179 0.4153 0.192 Uiso 1 1 calc R . .
C238 C 0.0349(13) 0.7475(11) 0.3115(15) 0.160(5) Uiso 1 1 d G . .
H238 H 0.0020 0.7193 0.3076 0.192 Uiso 1 1 calc R . .
C239 C 0.0722(15) 0.7896(13) 0.2533(11) 0.160(5) Uiso 1 1 d G . .
H239 H 0.0648 0.7902 0.2096 0.192 Uiso 1 1 calc R . .
C172 C 0.6925(8) 0.0365(7) 0.2985(7) 0.098(6) Uani 1 1 d GU . .
H172 H 0.7378 0.0060 0.2573 0.118 Uiso 1 1 calc R . .
C173 C 0.6350(9) 0.0070(5) 0.3569(9) 0.100(6) Uani 1 1 d GU . .
H173 H 0.6409 -0.0438 0.3556 0.121 Uiso 1 1 calc R . .
C174 C 0.5687(8) 0.0516(7) 0.4171(7) 0.092(6) Uani 1 1 d GU . .
H174 H 0.5294 0.0314 0.4570 0.111 Uiso 1 1 calc R . .
C175 C 0.5600(7) 0.1259(7) 0.4189(6) 0.073(4) Uani 1 1 d GU . .
H175 H 0.5147 0.1564 0.4601 0.088 Uiso 1 1 calc R . .
C176 C 0.6175(9) 0.1554(5) 0.3605(7) 0.079(5) Uani 1 1 d GU . .
H176 H 0.6116 0.2062 0.3618 0.095 Uiso 1 1 calc R . .
C177 C 0.6838(8) 0.1108(7) 0.3003(6) 0.091(6) Uani 1 1 d GU . .
H177 H 0.7231 0.1310 0.2604 0.110 Uiso 1 1 calc R . .

loop_
_atom_site_aniso_label
_atom_site_aniso_U_11
_atom_site_aniso_U_22
_atom_site_aniso_U_33
_atom_site_aniso_U_23
_atom_site_aniso_U_13
_atom_site_aniso_U_12
Ir1 0.0244(2) 0.0320(2) 0.0332(3) 0.0004(2) -0.0186(2) -0.01015(19)
Ir2 0.0339(3) 0.0249(2) 0.0175(2) -0.00306(17) -0.0139(2) -0.00308(19)
Ir3 0.0257(2) 0.0210(2) 0.0282(2) 0.00052(17) -0.0178(2) -0.00574(18)
Ir4 0.0337(3) 0.0366(3) 0.0225(2) -0.0081(2) -0.0157(2) 0.0012(2)
Ir5 0.0271(2) 0.0261(2) 0.0269(2) 0.00125(18) -0.0168(2) -0.01089(18)
Ir6 0.0217(2) 0.0318(2) 0.0209(2) 0.00051(18) -0.01204(19) -0.00493(18)
N1 0.022(5) 0.043(6) 0.024(5) -0.004(4) -0.007(4) -0.015(4)
C11 0.026(7) 0.031(6) 0.049(8) -0.014(6) -0.021(6) -0.001(5)
C10 0.044(9) 0.045(8) 0.085(13) -0.023(8) -0.036(9) 0.002(7)
C9 0.017(7) 0.079(11) 0.060(10) -0.037(9) -0.003(7) -0.008(7)
C8 0.021(7) 0.088(11) 0.036(8) -0.031(8) -0.004(6) -0.010(7)
C7 0.035(7) 0.060(8) 0.042(8) -0.002(6) -0.027(6) -0.021(6)
C6 0.036(8) 0.086(11) 0.042(8) -0.002(8) -0.025(7) -0.030(8)
C5 0.044(8) 0.105(13) 0.025(7) 0.001(8) -0.018(7) -0.047(9)
C4 0.064(12) 0.086(12) 0.056(11) 0.017(10) -0.040(10) -0.032(10)
C3 0.069(12) 0.080(12) 0.077(12) 0.048(11) -0.065(11) -0.032(10)
C2 0.032(7) 0.049(8) 0.049(8) 0.014(6) -0.025(7) -0.018(6)
C12 0.027(7) 0.039(7) 0.035(7) 0.009(6) -0.018(6) -0.005(5)
C13 0.020(6) 0.056(8) 0.037(7) -0.003(6) -0.019(6) -0.008(6)
C14 0.040(8) 0.050(8) 0.047(8) 0.008(6) -0.036(7) -0.015(6)
C15 0.037(8) 0.056(8) 0.043(8) 0.003(6) -0.027(7) -0.025(7)
C16 0.032(7) 0.047(7) 0.046(8) -0.012(6) -0.020(6) -0.012(6)
C17 0.029(7) 0.041(6) 0.020(6) 0.002(5) -0.016(5) -0.009(5)
C18 0.029(7) 0.029(6) 0.049(8) -0.003(6) -0.014(6) -0.006(5)
C19 0.071(12) 0.045(8) 0.077(12) -0.007(8) -0.042(10) -0.015(8)
C20 0.042(10) 0.040(8) 0.19(2) -0.042(11) -0.066(13) 0.023(7)
C21 0.046(9) 0.034(7) 0.121(16) -0.013(9) -0.056(10) 0.008(7)
C22 0.040(8) 0.038(7) 0.063(9) -0.001(7) -0.033(7) -0.015(6)
N5 0.026(5) 0.032(5) 0.023(5) -0.003(4) -0.011(4) -0.008(4)
C33 0.061(9) 0.032(6) 0.046(8) -0.001(6) -0.038(8) -0.017(6)
C32 0.115(15) 0.064(10) 0.046(9) 0.031(8) -0.055(10) -0.058(11)
C31 0.085(12) 0.026(7) 0.065(11) 0.016(7) -0.046(10) -0.024(8)
C30 0.088(12) 0.021(6) 0.045(9) -0.003(6) -0.043(9) 0.005(7)
C29 0.063(9) 0.031(6) 0.028(7) -0.003(5) -0.025(7) -0.017(6)
C28 0.044(8) 0.041(7) 0.031(7) -0.011(6) -0.025(6) 0.001(6)
C27 0.047(10) 0.056(9) 0.053(10) -0.002(8) -0.022(8) 0.019(8)
C26 0.040(10) 0.046(9) 0.103(15) -0.021(9) -0.006(10) 0.014(7)
C25 0.049(11) 0.101(15) 0.098(16) 0.029(12) -0.042(11) 0.002(10)
C24 0.038(8) 0.063(9) 0.045(9) 0.004(7) -0.013(7) 0.005(7)
C45 0.040(7) 0.029(6) 0.022(6) 0.009(5) -0.015(6) -0.013(5)
C46 0.037(7) 0.025(6) 0.038(7) 0.007(5) -0.024(6) -0.005(5)
C47 0.058(10) 0.025(6) 0.054(9) -0.001(6) -0.028(8) -0.006(6)
C48 0.027(8) 0.051(8) 0.052(9) -0.002(7) 0.000(7) 0.019(6)
C49 0.026(7) 0.055(8) 0.032(7) -0.001(6) -0.018(6) -0.005(6)
C50 0.032(7) 0.038(7) 0.033(7) 0.007(6) -0.017(6) 0.002(6)
C51 0.031(7) 0.062(8) 0.022(6) 0.020(6) -0.019(6) -0.024(6)
C52 0.049(9) 0.046(8) 0.037(8) -0.002(6) -0.022(7) -0.013(7)
C53 0.052(9) 0.059(9) 0.055(9) 0.015(7) -0.039(8) -0.033(8)
C54 0.069(10) 0.039(7) 0.028(7) -0.002(6) -0.025(7) -0.026(7)
C55 0.044(8) 0.023(6) 0.034(7) 0.002(5) -0.022(6) -0.007(5)
C56 0.025(6) 0.025(6) 0.044(7) 0.005(5) -0.024(6) -0.008(5)
C57 0.030(7) 0.029(6) 0.040(7) -0.007(5) -0.026(6) 0.002(5)
C58 0.032(8) 0.055(8) 0.046(9) 0.004(7) -0.012(7) -0.008(6)
C59 0.045(9) 0.051(8) 0.046(9) 0.007(7) -0.011(7) -0.017(7)
C60 0.038(8) 0.047(7) 0.052(9) 0.020(7) -0.021(7) -0.032(6)
C61 0.029(7) 0.031(6) 0.045(8) -0.009(6) -0.014(6) -0.005(5)
C62 0.036(8) 0.045(7) 0.056(9) 0.002(7) -0.027(7) -0.012(6)
C63 0.067(10) 0.030(7) 0.076(11) 0.004(7) -0.046(9) -0.019(7)
C64 0.064(10) 0.053(8) 0.077(11) 0.005(8) -0.051(9) -0.028(8)
C65 0.058(9) 0.025(6) 0.059(9) -0.006(6) -0.031(8) -0.005(6)
C66 0.055(9) 0.027(6) 0.058(9) -0.001(6) -0.046(8) -0.005(6)
N13 0.022(5) 0.027(5) 0.030(5) -0.005(4) -0.014(4) -0.006(4)
C77 0.047(8) 0.039(7) 0.035(7) -0.002(6) -0.031(7) -0.007(6)
C76 0.042(8) 0.072(10) 0.031(7) -0.003(7) -0.017(7) -0.016(7)
C75 0.049(9) 0.064(9) 0.042(8) 0.006(7) -0.035(8) -0.002(7)
C74 0.052(9) 0.040(7) 0.020(6) 0.005(5) -0.018(6) -0.008(6)
C73 0.029(7) 0.025(5) 0.031(6) -0.006(5) -0.019(6) 0.001(5)
C72 0.049(8) 0.041(7) 0.028(7) -0.007(6) -0.015(6) -0.014(6)
C71 0.078(11) 0.039(7) 0.025(7) 0.009(6) -0.027(7) -0.024(7)
C70 0.043(9) 0.048(8) 0.040(8) -0.001(7) 0.000(7) -0.019(7)
C69 0.044(9) 0.056(9) 0.043(8) -0.005(7) -0.007(7) -0.021(7)
C68 0.015(6) 0.075(10) 0.045(8) -0.003(7) -0.014(6) -0.001(6)
N18 0.020(4) 0.028(4) 0.042(4) -0.004(3) -0.017(3) -0.003(3)
C99 0.041(8) 0.053(8) 0.037(8) -0.001(6) -0.015(7) -0.018(7)
C98 0.050(9) 0.057(9) 0.030(7) 0.011(6) -0.021(7) -0.006(7)
C97 0.048(9) 0.072(10) 0.045(9) 0.029(8) -0.033(8) -0.016(8)
C96 0.056(9) 0.046(8) 0.029(7) -0.009(6) -0.014(7) -0.004(7)
C95 0.032(7) 0.020(5) 0.034(7) 0.004(5) -0.024(6) -0.002(5)
C94 0.055(8) 0.014(5) 0.039(7) -0.002(5) -0.033(7) -0.006(5)
C93 0.033(7) 0.031(6) 0.027(6) 0.001(5) -0.013(6) -0.002(5)
C92 0.032(8) 0.050(8) 0.048(9) -0.004(7) -0.009(7) -0.009(6)
C91 0.051(9) 0.050(8) 0.042(8) 0.009(6) -0.035(7) 0.002(7)
C90 0.026(7) 0.060(8) 0.029(7) -0.002(6) -0.011(6) -0.017(6)
N17 0.014(5) 0.035(5) 0.032(5) -0.007(4) -0.009(4) -0.005(4)
C110 0.039(7) 0.040(7) 0.020(6) 0.003(5) -0.016(6) -0.017(6)
C109 0.031(7) 0.038(6) 0.029(6) 0.012(5) -0.016(5) -0.025(5)
C108 0.042(8) 0.061(8) 0.031(7) 0.009(6) -0.020(6) -0.023(7)
C107 0.055(9) 0.032(6) 0.040(7) 0.004(5) -0.037(7) -0.006(6)
C106 0.028(7) 0.027(6) 0.043(8) 0.007(5) -0.021(6) -0.001(5)
C105 0.028(6) 0.037(6) 0.023(6) 0.001(5) -0.008(5) -0.024(5)
C104 0.028(7) 0.042(7) 0.038(7) 0.006(6) -0.011(6) -0.015(6)
C103 0.052(9) 0.040(7) 0.038(8) -0.019(6) -0.006(7) -0.026(6)
C102 0.042(8) 0.038(7) 0.053(9) -0.007(6) -0.029(7) 0.002(6)
C101 0.041(7) 0.039(6) 0.016(6) -0.006(5) -0.007(5) -0.011(6)
N22 0.037(6) 0.022(4) 0.021(5) 0.005(4) -0.015(5) -0.011(4)
C121 0.018(6) 0.037(6) 0.028(6) -0.011(5) -0.007(5) 0.004(5)
C120 0.042(8) 0.047(8) 0.042(8) -0.007(6) -0.002(7) -0.026(6)
C119 0.024(7) 0.054(8) 0.046(8) -0.017(7) -0.005(6) -0.017(6)
C118 0.029(7) 0.042(7) 0.058(9) -0.014(6) -0.036(7) 0.006(6)
C117 0.030(7) 0.013(5) 0.048(8) -0.005(5) -0.020(6) 0.000(5)
C116 0.018(6) 0.022(5) 0.033(7) -0.013(5) -0.011(5) 0.008(4)
C115 0.066(10) 0.035(7) 0.055(9) 0.012(6) -0.049(8) -0.018(6)
C114 0.058(9) 0.053(8) 0.024(7) -0.013(6) -0.022(7) -0.004(7)
C113 0.059(10) 0.059(9) 0.032(8) -0.007(7) -0.027(7) -0.009(7)
C112 0.035(7) 0.044(7) 0.023(6) 0.000(5) -0.015(6) -0.010(6)
N21 0.024(6) 0.065(7) 0.041(6) 0.003(6) -0.022(5) -0.018(5)
C132 0.037(9) 0.077(11) 0.052(9) 0.009(8) -0.017(7) -0.017(8)
C131 0.032(9) 0.103(15) 0.069(12) 0.006(11) -0.017(9) -0.001(10)
C130 0.056(13) 0.15(2) 0.091(16) -0.014(15) 0.008(11) -0.078(15)
C129 0.053(11) 0.080(12) 0.087(14) 0.001(11) 0.005(10) -0.036(10)
C128 0.048(9) 0.046(8) 0.038(8) 0.002(6) -0.011(7) -0.016(7)
C127 0.065(10) 0.049(8) 0.032(7) 0.001(6) -0.025(7) -0.029(8)
C126 0.076(12) 0.043(8) 0.084(12) 0.017(8) -0.040(10) -0.044(9)
C125 0.076(13) 0.056(10) 0.049(10) -0.006(8) -0.004(9) -0.023(10)
C124 0.075(12) 0.032(7) 0.076(12) -0.012(8) -0.030(10) 0.003(8)
C123 0.042(8) 0.029(6) 0.039(8) -0.017(6) -0.008(7) 0.002(6)
C133 0.018(6) 0.046(7) 0.022(6) 0.004(5) -0.010(5) -0.006(5)
C134 0.035(7) 0.035(6) 0.027(6) 0.003(5) -0.024(6) -0.012(5)
C135 0.045(8) 0.049(7) 0.025(6) 0.006(6) -0.025(6) -0.022(6)
C136 0.022(6) 0.028(6) 0.044(7) 0.001(5) -0.020(6) -0.012(5)
C137 0.029(7) 0.026(6) 0.045(8) 0.002(5) -0.023(6) -0.010(5)
C138 0.025(6) 0.038(6) 0.023(6) -0.005(5) -0.013(5) 0.003(5)
C139 0.025(6) 0.042(7) 0.025(6) -0.006(5) -0.011(5) -0.004(5)
C140 0.033(8) 0.029(6) 0.042(8) 0.008(6) -0.021(6) -0.010(5)
C141 0.027(6) 0.039(6) 0.026(7) 0.006(5) -0.015(6) -0.007(5)
C142 0.029(7) 0.034(7) 0.025(6) 0.007(5) -0.022(5) -0.001(5)
C146 0.024(6) 0.036(6) 0.031(6) 0.000(5) -0.017(5) -0.015(5)
C147 0.022(6) 0.034(6) 0.026(6) 0.001(5) -0.011(5) 0.000(5)
C148 0.032(7) 0.029(6) 0.054(8) 0.016(6) -0.030(7) -0.006(5)
C149 0.025(6) 0.033(6) 0.031(6) -0.004(5) -0.012(5) -0.004(5)
C150 0.032(7) 0.029(6) 0.030(6) 0.010(5) -0.024(6) -0.003(5)
C151 0.029(7) 0.045(7) 0.023(6) 0.001(5) -0.018(5) -0.010(5)
C152 0.033(7) 0.029(6) 0.031(7) 0.001(5) -0.012(6) -0.012(5)
C153 0.032(7) 0.036(6) 0.031(7) -0.006(6) -0.022(6) 0.007(6)
C154 0.023(6) 0.031(6) 0.049(8) -0.001(6) -0.022(6) -0.002(5)
C155 0.033(7) 0.034(6) 0.036(7) 0.005(5) -0.017(6) -0.026(5)
C156 0.014(5) 0.029(6) 0.030(6) -0.008(5) -0.007(5) -0.008(5)
C157 0.019(6) 0.023(5) 0.040(7) 0.003(5) -0.013(5) 0.002(5)
C158 0.019(6) 0.030(6) 0.037(7) -0.014(5) -0.018(5) 0.005(5)
C159 0.025(6) 0.032(6) 0.030(6) -0.010(5) -0.005(5) -0.005(5)
C160 0.024(6) 0.042(7) 0.037(7) 0.001(6) -0.022(6) 0.003(5)
C161 0.038(8) 0.034(6) 0.032(7) 0.002(5) -0.021(6) -0.018(6)
C162 0.018(6) 0.034(7) 0.033(7) -0.023(6) -0.010(5) 0.016(5)
C163 0.031(6) 0.015(5) 0.031(6) 0.008(5) -0.030(6) -0.006(5)
C164 0.043(7) 0.010(5) 0.026(6) -0.002(4) -0.014(5) -0.006(5)
C165 0.041(7) 0.037(6) 0.023(6) 0.003(5) -0.025(6) -0.016(6)
C166 0.030(6) 0.027(5) 0.028(6) 0.000(5) -0.019(5) -0.008(5)
C167 0.032(7) 0.022(5) 0.024(6) 0.002(5) -0.010(5) -0.005(5)
C168 0.026(6) 0.026(5) 0.023(6) -0.001(5) -0.010(5) -0.001(5)
C169 0.016(5) 0.021(5) 0.027(6) -0.009(4) -0.008(5) -0.005(4)
C170 0.036(7) 0.022(5) 0.027(6) -0.002(5) -0.021(5) -0.008(5)
C171 0.040(7) 0.027(6) 0.037(7) 0.007(5) -0.025(6) -0.019(5)
C1 0.031(4) 0.041(4) 0.034(4) -0.002(3) -0.026(3) -0.008(3)
N2 0.028(6) 0.060(7) 0.046(7) -0.001(6) -0.024(5) -0.024(5)
N3 0.053(7) 0.018(5) 0.042(7) -0.003(5) -0.034(6) 0.008(5)
N4 0.026(5) 0.033(5) 0.046(6) 0.006(5) -0.027(5) -0.009(4)
C23 0.033(7) 0.034(6) 0.029(7) 0.000(5) -0.012(6) -0.004(5)
N7 0.036(6) 0.026(5) 0.022(5) -0.002(4) -0.010(5) -0.006(5)
N8 0.019(5) 0.027(5) 0.024(5) -0.004(4) -0.010(4) 0.002(4)
N9 0.038(6) 0.013(4) 0.049(6) -0.005(4) -0.031(5) 0.000(4)
N10 0.023(5) 0.028(5) 0.029(5) -0.001(4) -0.016(4) -0.010(4)
N11 0.024(5) 0.018(4) 0.046(6) -0.007(4) -0.021(5) 0.004(4)
N12 0.012(5) 0.031(5) 0.054(7) -0.024(5) -0.015(5) 0.000(4)
C67 0.027(7) 0.037(6) 0.041(7) -0.017(6) -0.023(6) 0.000(5)
N14A 0.033(6) 0.039(6) 0.029(6) -0.002(5) -0.014(5) -0.003(4)
C78A 0.040(11) 0.050(8) 0.013(9) 0.014(7) -0.008(9) -0.036(8)
C79A 0.048(14) 0.056(6) 0.033(9) -0.010(6) -0.016(11) -0.022(7)
C80A 0.060(13) 0.055(7) 0.020(10) -0.010(6) -0.013(8) -0.021(7)
C81A 0.041(12) 0.067(10) 0.055(14) -0.016(10) -0.012(10) -0.024(9)
C82A 0.051(12) 0.048(9) 0.041(12) -0.023(9) -0.019(10) 0.001(9)
C83A 0.032(10) 0.048(8) 0.033(10) -0.009(8) -0.014(8) -0.003(7)
C84A 0.033(6) 0.039(6) 0.029(6) -0.002(5) -0.014(5) -0.003(4)
C85A 0.037(11) 0.039(8) 0.049(12) -0.007(8) -0.021(9) 0.006(7)
C86A 0.038(10) 0.054(9) 0.035(10) -0.010(9) -0.023(9) 0.011(8)
C87A 0.046(11) 0.039(8) 0.037(10) 0.006(8) -0.025(8) -0.006(8)
C88A 0.038(10) 0.043(9) 0.019(9) 0.002(8) -0.014(8) -0.009(7)
N14B 0.033(6) 0.039(6) 0.029(6) -0.002(5) -0.014(5) -0.003(4)
C78B 0.040(11) 0.050(8) 0.013(9) 0.014(7) -0.008(9) -0.036(8)
C79B 0.048(14) 0.056(6) 0.033(9) -0.010(6) -0.016(11) -0.022(7)
C80B 0.060(13) 0.055(7) 0.020(10) -0.010(6) -0.013(8) -0.021(7)
C81B 0.067(18) 0.041(15) 0.03(2) 0.000(15) -0.012(18) -0.016(12)
C82B 0.048(17) 0.046(15) 0.015(18) -0.003(13) 0.003(16) -0.013(13)
C83B 0.032(10) 0.048(8) 0.033(10) -0.009(8) -0.014(8) -0.003(7)
C84B 0.033(6) 0.039(6) 0.029(6) -0.002(5) -0.014(5) -0.003(4)
C85B 0.019(16) 0.054(17) 0.04(2) -0.015(18) -0.008(15) 0.006(11)
C86B 0.033(18) 0.06(2) 0.11(3) -0.02(2) -0.03(2) 0.000(13)
C87B 0.05(2) 0.039(19) 0.09(3) 0.004(19) -0.05(2) 0.004(17)
C88B 0.029(17) 0.05(2) 0.06(3) -0.012(19) -0.019(18) -0.009(15)
N15 0.033(6) 0.051(6) 0.027(6) 0.003(5) -0.024(5) 0.001(5)
N16 0.024(5) 0.043(6) 0.032(6) -0.009(5) -0.018(5) -0.005(5)
C100 0.009(5) 0.031(6) 0.032(6) 0.003(5) -0.009(5) 0.001(4)
C89 0.022(6) 0.029(6) 0.039(7) -0.007(5) -0.018(5) -0.013(5)
N19 0.019(4) 0.032(4) 0.031(4) 0.006(3) -0.019(3) -0.007(3)
N20 0.045(6) 0.032(5) 0.028(5) 0.017(4) -0.022(5) -0.022(5)
C122 0.052(9) 0.065(9) 0.024(7) -0.005(6) -0.016(6) -0.032(7)
C111 0.031(7) 0.033(6) 0.037(7) 0.007(5) -0.019(6) -0.008(5)
N23 0.031(6) 0.033(6) 0.028(6) 0.001(4) -0.013(5) -0.007(5)
N24 0.016(5) 0.043(6) 0.025(5) 0.000(4) -0.008(4) -0.008(4)
N6 0.037(6) 0.040(6) 0.022(5) -0.004(5) -0.013(5) -0.001(5)
C40 0.036(7) 0.039(7) 0.021(6) 0.002(5) -0.020(6) 0.010(6)
C44 0.099(12) 0.029(6) 0.055(9) 0.029(6) -0.057(9) -0.037(7)
C39 0.049(8) 0.053(8) 0.013(6) 0.003(5) -0.011(6) -0.005(7)
C34 0.247(13) 0.069(5) 0.102(7) 0.028(5) -0.145(9) -0.059(7)
C35 0.247(13) 0.069(5) 0.102(7) 0.028(5) -0.145(9) -0.059(7)
C42 0.056(9) 0.032(7) 0.040(8) 0.017(6) -0.024(7) 0.003(6)
C41 0.033(8) 0.056(9) 0.021(7) 0.011(6) 0.001(6) 0.003(6)
C43 0.080(12) 0.057(10) 0.081(12) 0.049(9) -0.050(11) -0.030(9)
C38 0.247(13) 0.069(5) 0.102(7) 0.028(5) -0.145(9) -0.059(7)
C37 0.247(13) 0.069(5) 0.102(7) 0.028(5) -0.145(9) -0.059(7)
C36 0.247(13) 0.069(5) 0.102(7) 0.028(5) -0.145(9) -0.059(7)
C178 0.042(9) 0.103(14) 0.052(10) 0.003(10) -0.020(8) -0.011(9)
C179 0.059(11) 0.082(12) 0.057(10) 0.012(9) -0.033(9) -0.027(9)
C180 0.026(8) 0.131(17) 0.056(11) -0.011(11) -0.018(8) -0.001(9)
C181 0.045(10) 0.137(18) 0.059(11) -0.040(12) -0.020(9) -0.010(11)
C182 0.070(12) 0.091(13) 0.044(9) 0.007(9) -0.038(9) -0.032(10)
C183 0.063(12) 0.102(15) 0.072(13) 0.001(11) -0.040(10) -0.024(11)
C190 0.052(9) 0.039(7) 0.060(10) -0.005(7) -0.033(8) -0.002(7)
C191 0.078(13) 0.063(10) 0.059(10) -0.021(8) -0.047(10) 0.007(9)
C192 0.039(8) 0.084(11) 0.029(7) 0.008(7) -0.010(7) -0.025(8)
C193 0.047(9) 0.045(7) 0.026(7) 0.006(6) -0.012(6) -0.010(7)
C194 0.038(8) 0.059(9) 0.027(7) -0.015(6) -0.018(6) 0.015(7)
C195 0.050(9) 0.058(8) 0.029(7) 0.003(6) -0.026(7) -0.022(7)
C196 0.051(9) 0.044(7) 0.035(7) -0.002(6) -0.026(7) -0.005(7)
C197 0.057(10) 0.048(8) 0.049(9) -0.010(7) -0.028(8) -0.005(7)
C198 0.077(12) 0.085(12) 0.043(9) 0.016(9) -0.029(9) -0.036(10)
C199 0.16(2) 0.030(7) 0.056(11) -0.001(7) -0.069(13) -0.006(10)
C200 0.064(11) 0.047(9) 0.060(11) -0.016(8) -0.033(9) 0.017(8)
C201 0.050(10) 0.072(10) 0.068(11) -0.006(9) -0.033(9) -0.031(8)
C202 0.078(10) 0.061(10) 0.149(13) -0.006(10) -0.061(9) -0.034(8)
C203 0.061(8) 0.060(10) 0.116(11) -0.020(9) -0.027(9) -0.027(7)
C204 0.068(9) 0.044(8) 0.123(12) -0.004(9) -0.035(8) -0.025(7)
C205 0.076(10) 0.071(11) 0.111(11) 0.038(10) -0.033(9) -0.037(8)
C206 0.070(10) 0.103(14) 0.131(12) 0.069(12) -0.005(10) -0.013(9)
C207 0.047(9) 0.072(11) 0.157(15) 0.031(11) -0.038(9) -0.012(8)
C208 0.091(13) 0.062(10) 0.069(10) -0.031(7) -0.052(9) 0.049(8)
C209 0.069(12) 0.125(15) 0.056(9) 0.004(9) -0.019(9) -0.012(10)
C210 0.056(11) 0.133(15) 0.063(10) -0.001(9) -0.031(9) -0.016(9)
C211 0.069(10) 0.047(8) 0.047(8) -0.020(6) -0.037(7) 0.012(6)
C212 0.132(15) 0.050(9) 0.097(11) -0.015(8) -0.071(11) -0.009(9)
C213 0.133(15) 0.073(11) 0.105(12) -0.036(8) -0.094(12) 0.006(9)
S1 0.0310(17) 0.0322(15) 0.0319(16) 0.0030(13) -0.0179(14) -0.0100(13)
C214 0.061(10) 0.040(7) 0.042(8) 0.010(6) -0.030(7) -0.024(7)
O1 0.048(6) 0.044(5) 0.047(6) -0.005(4) -0.024(5) -0.020(4)
O2 0.030(5) 0.044(5) 0.035(5) 0.007(4) -0.010(4) -0.006(4)
O3 0.031(5) 0.038(5) 0.031(5) -0.003(4) -0.006(4) -0.010(4)
F1 0.030(4) 0.042(4) 0.081(6) 0.007(4) -0.033(4) -0.001(3)
F2 0.067(6) 0.043(4) 0.053(5) 0.021(4) -0.029(5) -0.011(4)
F3 0.054(5) 0.034(4) 0.068(5) 0.002(4) -0.033(4) -0.013(4)
S2 0.045(2) 0.052(2) 0.047(2) -0.0032(17) -0.0126(18) -0.0163(17)
C215 0.067(12) 0.073(11) 0.053(11) -0.013(9) -0.005(9) -0.040(10)
O4 0.050(6) 0.041(5) 0.057(6) 0.000(5) -0.029(5) -0.009(4)
O5 0.132(12) 0.076(8) 0.071(9) 0.034(7) -0.054(9) -0.041(8)
O6 0.048(7) 0.082(8) 0.077(8) 0.000(6) -0.026(6) -0.021(6)
F4 0.055(7) 0.143(10) 0.094(9) -0.073(8) -0.010(6) -0.017(7)
F5 0.141(12) 0.158(12) 0.050(6) 0.030(7) -0.042(7) -0.072(10)
F6 0.114(10) 0.095(8) 0.102(9) -0.051(7) 0.008(8) -0.051(7)
S3 0.040(2) 0.0504(19) 0.0403(19) -0.0073(16) -0.0193(16) -0.0111(16)
C216 0.051(9) 0.035(7) 0.063(10) -0.002(7) -0.036(8) -0.002(6)
O7 0.039(6) 0.071(7) 0.035(5) -0.005(5) -0.017(5) -0.003(5)
O8 0.054(6) 0.056(6) 0.047(6) -0.001(5) -0.025(5) -0.025(5)
O9 0.046(6) 0.050(6) 0.053(6) -0.013(5) -0.022(5) -0.005(5)
F7 0.091(7) 0.048(5) 0.072(6) -0.006(4) -0.044(6) -0.019(5)
F8 0.057(6) 0.089(7) 0.052(5) 0.013(5) -0.016(5) -0.036(5)
F9 0.091(7) 0.072(6) 0.092(7) 0.000(5) -0.072(7) -0.018(5)
S4 0.0352(18) 0.0359(16) 0.047(2) -0.0023(14) -0.0261(16) -0.0066(14)
C217 0.052(9) 0.030(6) 0.063(10) 0.004(7) -0.034(8) -0.009(6)
O10 0.066(7) 0.041(5) 0.055(6) -0.007(5) -0.052(6) 0.000(5)
O11 0.039(5) 0.052(6) 0.036(5) 0.004(4) -0.015(4) -0.012(4)
O12 0.027(5) 0.040(5) 0.045(5) -0.002(4) -0.019(4) 0.004(4)
F10 0.049(5) 0.041(4) 0.071(6) -0.016(4) -0.034(5) 0.013(4)
F11 0.071(6) 0.053(5) 0.055(5) 0.014(4) -0.041(5) -0.026(4)
F12 0.058(5) 0.071(5) 0.053(5) -0.002(4) -0.037(4) -0.026(4)
S5 0.071(3) 0.058(2) 0.107(4) 0.008(3) -0.055(3) -0.022(2)
C218 0.058(8) 0.056(8) 0.106(10) -0.022(7) -0.029(7) -0.015(6)
O13 0.077(9) 0.032(6) 0.192(17) -0.038(8) -0.002(10) -0.023(6)
O14 0.29(2) 0.162(15) 0.089(11) 0.068(11) -0.116(14) -0.177(17)
O15 0.094(10) 0.133(12) 0.154(15) 0.067(11) -0.085(11) -0.089(10)
F13 0.064(8) 0.179(14) 0.197(16) 0.059(12) -0.082(10) -0.037(9)
F14 0.153(15) 0.077(9) 0.28(2) -0.077(12) -0.080(15) 0.080(9)
F15 0.43(3) 0.26(2) 0.31(3) 0.24(2) -0.33(3) -0.27(2)
S6 0.050(3) 0.136(5) 0.052(3) 0.010(3) -0.020(2) -0.009(3)
C219 0.079(9) 0.108(10) 0.100(10) -0.009(8) -0.066(8) -0.006(7)
O16 0.064(7) 0.058(6) 0.088(9) 0.010(6) -0.050(7) -0.009(6)
O17 0.090(7) 0.071(6) 0.114(8) 0.015(6) -0.056(6) -0.029(6)
O18 0.053(8) 0.093(9) 0.101(10) -0.052(8) -0.031(7) 0.015(6)
F16 0.052(6) 0.111(9) 0.100(9) -0.041(7) -0.024(6) 0.000(6)
F17 0.062(6) 0.093(7) 0.076(7) -0.049(6) -0.038(6) 0.019(5)
F18 0.115(10) 0.055(6) 0.212(15) 0.008(8) -0.112(11) -0.024(6)
C220 0.13(2) 0.096(15) 0.082(15) 0.002(12) -0.048(15) -0.054(15)
C221 0.135(12) 0.143(12) 0.136(12) 0.008(7) -0.066(8) -0.039(7)
Cl1 0.090(5) 0.173(7) 0.119(6) -0.026(5) -0.033(4) -0.012(5)
Cl2 0.153(6) 0.124(5) 0.089(4) 0.005(4) -0.040(4) -0.075(5)
Cl3 0.135(6) 0.121(6) 0.184(8) 0.023(5) -0.081(6) -0.024(5)
Cl4 0.118(6) 0.156(6) 0.164(7) 0.050(6) -0.076(5) -0.073(5)
O19 0.061(7) 0.041(5) 0.050(6) 0.000(4) -0.031(5) -0.004(5)
C240 0.126(10) 0.071(6) 0.163(11) 0.051(8) -0.072(9) -0.025(6)
C245 0.126(10) 0.071(6) 0.163(11) 0.051(8) -0.072(9) -0.025(6)
C244 0.126(10) 0.071(6) 0.163(11) 0.051(8) -0.072(9) -0.025(6)
C243 0.126(10) 0.071(6) 0.163(11) 0.051(8) -0.072(9) -0.025(6)
C242 0.126(10) 0.071(6) 0.163(11) 0.051(8) -0.072(9) -0.025(6)
C241 0.126(10) 0.071(6) 0.163(11) 0.051(8) -0.072(9) -0.025(6)
C172 0.089(13) 0.077(9) 0.088(13) -0.028(9) -0.033(9) 0.032(9)
C173 0.094(14) 0.069(10) 0.140(17) -0.018(9) -0.058(11) -0.007(9)
C174 0.087(13) 0.091(10) 0.098(13) 0.003(10) -0.044(9) -0.017(10)
C175 0.066(10) 0.073(8) 0.076(10) -0.006(8) -0.053(8) 0.022(8)
C176 0.110(14) 0.061(9) 0.088(11) -0.016(7) -0.066(9) -0.010(8)
C177 0.096(13) 0.082(9) 0.077(11) 0.011(9) -0.043(9) 0.007(9)

loop_
_atom_type_symbol
_atom_type_description
_atom_type_scat_dispersion_real
_atom_type_scat_dispersion_imag
_atom_type_scat_source
C C 0.0033 0.0016 'International Tables Vol C Tables 4.2.6.8 and 6.1.1.4'
H H 0.0000 0.0000 'International Tables Vol C Tables 4.2.6.8 and 6.1.1.4'
N N 0.0061 0.0033 'International Tables Vol C Tables 4.2.6.8 and 6.1.1.4'
O O 0.0106 0.0060 'International Tables Vol C Tables 4.2.6.8 and 6.1.1.4'
F F 0.0171 0.0103 'International Tables Vol C Tables 4.2.6.8 and 6.1.1.4'
S S 0.1246 0.1234 'International Tables Vol C Tables 4.2.6.8 and 6.1.1.4'
Ir Ir -1.4442 7.9887 'International Tables Vol C Tables 4.2.6.8 and 6.1.1.4'
B B 0.0013 0.0007 'International Tables Vol C Tables 4.2.6.8 and 6.1.1.4'
Cl Cl 0.1484 0.1585 'International Tables Vol C Tables 4.2.6.8 and 6.1.1.4'

loop_
_geom_angle_atom_site_label_1
_geom_angle_atom_site_label_2
_geom_angle_atom_site_label_3
_geom_angle
C1 Ir1 C12 88.4(5)
C1 Ir1 N2 95.3(5)
C12 Ir1 N2 79.9(4)
C1 Ir1 N1 80.5(4)
C12 Ir1 N1 94.3(4)
N2 Ir1 N1 173.1(4)
C1 Ir1 N4 90.2(4)
C12 Ir1 N4 176.7(4)
N2 Ir1 N4 97.3(4)
N1 Ir1 N4 88.4(4)
C1 Ir1 N3 173.9(4)
C12 Ir1 N3 97.7(5)
N2 Ir1 N3 86.5(4)
N1 Ir1 N3 98.2(4)
N4 Ir1 N3 83.8(4)
C23 Ir2 C34 90.6(9)
C23 Ir2 N5 80.6(4)
C34 Ir2 N5 94.6(6)
C23 Ir2 N6 94.5(4)
C34 Ir2 N6 81.1(6)
N5 Ir2 N6 173.5(4)
C23 Ir2 N8 92.1(4)
C34 Ir2 N8 175.8(6)
N5 Ir2 N8 89.0(4)
N6 Ir2 N8 95.5(4)
C23 Ir2 N7 175.2(5)
C34 Ir2 N7 93.3(9)
N5 Ir2 N7 96.2(4)
N6 Ir2 N7 88.9(4)
N8 Ir2 N7 84.2(4)
C56 Ir3 C45 90.7(4)
C56 Ir3 N10 95.5(4)
C45 Ir3 N10 80.8(4)
C56 Ir3 N9 80.3(4)
C45 Ir3 N9 93.1(4)
N10 Ir3 N9 172.6(3)
C56 Ir3 N12 175.7(4)
C45 Ir3 N12 93.2(4)
N10 Ir3 N12 86.8(3)
N9 Ir3 N12 97.8(4)
C56 Ir3 N11 91.8(4)
C45 Ir3 N11 176.8(4)
N10 Ir3 N11 97.0(3)
N9 Ir3 N11 89.3(4)
N12 Ir3 N11 84.4(4)
C78B Ir4 C67 85.3(15)
C78B Ir4 N14A 76.5(10)
C67 Ir4 N14A 99.4(7)
C78B Ir4 C78A 13.0(14)
C67 Ir4 C78A 95.9(6)
N14A Ir4 C78A 82.3(6)
C78B Ir4 N13 96.5(9)
C67 Ir4 N13 79.7(4)
N14A Ir4 N13 173.1(5)
C78A Ir4 N13 91.0(5)
C78B Ir4 N15 101.3(15)
C67 Ir4 N15 173.2(4)
N14A Ir4 N15 83.9(6)
C78A Ir4 N15 90.4(6)
N13 Ir4 N15 97.8(4)
C78B Ir4 N16 170.7(14)
C67 Ir4 N16 87.3(4)
N14A Ir4 N16 99.2(5)
C78A Ir4 N16 176.2(6)
N13 Ir4 N16 87.6(3)
N15 Ir4 N16 86.3(4)
C78B Ir4 N14B 80.9(11)
C67 Ir4 N14B 90.3(15)
N14A Ir4 N14B 10.5(15)
C78A Ir4 N14B 88.4(9)
N13 Ir4 N14B 169.9(15)
N15 Ir4 N14B 92.4(15)
N16 Ir4 N14B 93.6(8)
N18 Ir5 C100 95.9(4)
N18 Ir5 C89 80.3(4)
C100 Ir5 C89 88.8(4)
N18 Ir5 N17 172.4(4)
C100 Ir5 N17 80.4(4)
C89 Ir5 N17 92.9(4)
N18 Ir5 N19 93.9(4)
C100 Ir5 N19 88.8(4)
C89 Ir5 N19 173.5(4)
N17 Ir5 N19 92.6(3)
N18 Ir5 N20 89.0(4)
C100 Ir5 N20 173.6(4)
C89 Ir5 N20 96.1(4)
N17 Ir5 N20 95.1(3)
N19 Ir5 N20 86.7(4)
C122 Ir6 C111 88.1(5)
C122 Ir6 N22 95.0(5)
C111 Ir6 N22 81.0(4)
C122 Ir6 N21 79.5(5)
C111 Ir6 N21 95.0(4)
N22 Ir6 N21 173.3(4)
C122 Ir6 N23 178.8(5)
C111 Ir6 N23 92.2(4)
N22 Ir6 N23 86.2(4)
N21 Ir6 N23 99.3(4)
C122 Ir6 N24 93.9(4)
C111 Ir6 N24 177.9(4)
N22 Ir6 N24 98.8(3)
N21 Ir6 N24 85.4(4)
N23 Ir6 N24 85.8(4)
C7 N1 C11 119.2(11)
C7 N1 Ir1 117.1(9)
C11 N1 Ir1 123.7(8)
N1 C11 C10 120.1(13)
N1 C11 H11 119.9
C10 C11 H11 119.9
C9 C10 C11 121.2(15)
C9 C10 H10 119.4
C11 C10 H10 119.4
C10 C9 C8 118.6(14)
C10 C9 H9 120.7
C8 C9 H9 120.7
C9 C8 C7 118.4(13)
C9 C8 H8 120.8
C7 C8 H8 120.8
N1 C7 C8 122.4(13)
N1 C7 C6 115.2(12)
C8 C7 C6 122.2(13)
C5 C6 C1 118.9(15)
C5 C6 C7 128.5(15)
C1 C6 C7 112.2(12)
C4 C5 C6 122.4(16)
C4 C5 H5 118.8
C6 C5 H5 118.8
C3 C4 C5 118.8(17)
C3 C4 H4 120.6
C5 C4 H4 120.6
C4 C3 C2 126.8(16)
C4 C3 H3 116.6
C2 C3 H3 116.6
C3 C2 C1 116.7(14)
C3 C2 H2 121.6
C1 C2 H2 121.6
C13 C12 C17 116.6(11)
C13 C12 Ir1 128.9(10)
C17 C12 Ir1 113.3(8)
C14 C13 C12 122.5(13)
C14 C13 H13 118.7
C12 C13 H13 118.7
C13 C14 C15 119.9(12)
C13 C14 H14 120.0
C15 C14 H14 120.0
C16 C15 C14 119.7(11)
C16 C15 H15 120.1
C14 C15 H15 120.1
C15 C16 C17 120.0(12)
C15 C16 H16 120.0
C17 C16 H16 120.0
C16 C17 C12 121.1(11)
C16 C17 C18 123.7(11)
C12 C17 C18 115.1(10)
N2 C18 C19 120.2(13)
N2 C18 C17 113.3(11)
C19 C18 C17 126.3(13)
C20 C19 C18 121.8(15)
C20 C19 H19 119.1
C18 C19 H19 119.1
C19 C20 C21 116.8(15)
C19 C20 H20 121.6
C21 C20 H20 121.6
C22 C21 C20 118.9(13)
C22 C21 H21 120.5
C20 C21 H21 120.5
C21 C22 N2 123.5(12)
C21 C22 H22 118.3
N2 C22 H22 118.3
C33 N5 C29 121.0(11)
C33 N5 Ir2 123.9(8)
C29 N5 Ir2 115.0(8)
N5 C33 C32 121.5(14)
N5 C33 H33 119.2
C32 C33 H33 119.2
C33 C32 C31 120.1(15)
C33 C32 H32 119.9
C31 C32 H32 119.9
C30 C31 C32 116.5(12)
C30 C31 H31 121.8
C32 C31 H31 121.8
C29 C30 C31 121.7(14)
C29 C30 H30 119.2
C31 C30 H30 119.2
N5 C29 C30 119.0(13)
N5 C29 C28 115.2(11)
C30 C29 C28 125.8(14)
C27 C28 C23 119.5(13)
C27 C28 C29 124.7(13)
C23 C28 C29 115.8(11)
C26 C27 C28 120.0(14)
C26 C27 H27 120.0
C28 C27 H27 120.0
C27 C26 C25 119.4(16)
C27 C26 H26 120.3
C25 C26 H26 120.3
C24 C25 C26 119.3(19)
C24 C25 H25 120.4
C26 C25 H25 120.4
C25 C24 C23 123.2(16)
C25 C24 H24 118.4
C23 C24 H24 118.4
C50 C45 C46 117.4(11)
C50 C45 Ir3 113.8(9)
C46 C45 Ir3 127.6(9)
C47 C46 C45 122.8(12)
C47 C46 H46 118.6
C45 C46 H46 118.6
C46 C47 C48 118.8(12)
C46 C47 H47 120.6
C48 C47 H47 120.6
C49 C48 C47 119.4(12)
C49 C48 H48 120.3
C47 C48 H48 120.3
C50 C49 C48 120.4(12)
C50 C49 H49 119.8
C48 C49 H49 119.8
C49 C50 C45 120.5(12)
C49 C50 C51 123.3(12)
C45 C50 C51 116.2(11)
N10 C51 C52 119.8(12)
N10 C51 C50 114.4(10)
C52 C51 C50 125.6(12)
C53 C52 C51 120.0(14)
C53 C52 H52 120.0
C51 C52 H52 120.0
C52 C53 C54 120.2(12)
C52 C53 H53 119.9
C54 C53 H53 119.9
C55 C54 C53 117.2(12)
C55 C54 H54 121.4
C53 C54 H54 121.4
N10 C55 C54 123.3(12)
N10 C55 H55 118.4
C54 C55 H55 118.4
C57 C56 C61 118.4(11)
C57 C56 Ir3 127.1(9)
C61 C56 Ir3 114.5(9)
C58 C57 C56 120.2(12)
C58 C57 H57 119.9
C56 C57 H57 119.9
C57 C58 C59 120.6(14)
C57 C58 H58 119.7
C59 C58 H58 119.7
C60 C59 C58 118.8(13)
C60 C59 H59 120.6
C58 C59 H59 120.6
C61 C60 C59 120.4(12)
C61 C60 H60 119.8
C59 C60 H60 119.8
C60 C61 C56 121.3(12)
C60 C61 C62 123.7(12)
C56 C61 C62 114.8(12)
C63 C62 N9 119.3(13)
C63 C62 C61 126.1(13)
N9 C62 C61 114.6(11)
C64 C63 C62 121.8(14)
C64 C63 H63 119.1
C62 C63 H63 119.1
C63 C64 C65 118.7(13)
C63 C64 H64 120.7
C65 C64 H64 120.7
C66 C65 C64 120.2(14)
C66 C65 H65 119.9
C64 C65 H65 119.9
N9 C66 C65 118.9(13)
N9 C66 H66 120.5
C65 C66 H66 120.5
C77 N13 C73 121.1(10)
C77 N13 Ir4 123.8(8)
C73 N13 Ir4 115.1(8)
N13 C77 C76 123.2(12)
N13 C77 H77 118.4
C76 C77 H77 118.4
C77 C76 C75 115.2(13)
C77 C76 H76 122.4
C75 C76 H76 122.4
C74 C75 C76 119.6(12)
C74 C75 H75 120.2
C76 C75 H75 120.2
C73 C74 C75 121.1(12)
C73 C74 H74 119.5
C75 C74 H74 119.5
N13 C73 C74 119.7(11)
N13 C73 C72 115.7(10)
C74 C73 C72 124.5(11)
C71 C72 C67 121.5(13)
C71 C72 C73 124.4(13)
C67 C72 C73 113.8(11)
C72 C71 C70 119.8(14)
C72 C71 H71 120.1
C70 C71 H71 120.1
C71 C70 C69 119.1(13)
C71 C70 H70 120.5
C69 C70 H70 120.5
C68 C69 C70 120.1(13)
C68 C69 H69 119.9
C70 C69 H69 119.9
C69 C68 C67 120.2(13)
C69 C68 H68 119.9
C67 C68 H68 119.9
C95 N18 C99 114.7(10)
C95 N18 Ir5 118.4(7)
C99 N18 Ir5 126.8(8)
C98 C99 N18 124.5(13)
C98 C99 H99 117.7
N18 C99 H99 117.7
C99 C98 C97 119.8(13)
C99 C98 H98 120.1
C97 C98 H98 120.1
C98 C97 C96 118.0(13)
C98 C97 H97 121.0
C96 C97 H97 121.0
C95 C96 C97 121.0(14)
C95 C96 H96 119.5
C97 C96 H96 119.5
C96 C95 N18 121.9(11)
C96 C95 C94 128.1(12)
N18 C95 C94 110.0(10)
C89 C94 C93 119.9(11)
C89 C94 C95 119.4(11)
C93 C94 C95 120.8(11)
C92 C93 C94 118.7(11)
C92 C93 H93 120.6
C94 C93 H93 120.6
C91 C92 C93 120.3(13)
C91 C92 H92 119.8
C93 C92 H92 119.8
C92 C91 C90 120.8(12)
C92 C91 H91 119.6
C90 C91 H91 119.6
C89 C90 C91 119.3(12)
C89 C90 H90 120.3
C91 C90 H90 120.3
C106 N17 C110 117.7(10)
C106 N17 Ir5 115.7(8)
C110 N17 Ir5 125.9(8)
C109 C110 N17 124.4(11)
C109 C110 H110 117.8
N17 C110 H110 117.8
C110 C109 C108 119.6(11)
C110 C109 H109 120.2
C108 C109 H109 120.2
C109 C108 C107 118.3(12)
C109 C108 H108 120.9
C107 C108 H108 120.9
C106 C107 C108 118.3(11)
C106 C107 H107 120.9
C108 C107 H107 120.9
N17 C106 C107 121.2(11)
N17 C106 C105 114.6(11)
C107 C106 C105 123.5(11)
C104 C105 C100 122.8(11)
C104 C105 C106 123.8(11)
C100 C105 C106 113.4(10)
C103 C104 C105 119.9(12)
C103 C104 H104 120.1
C105 C104 H104 120.1
C104 C103 C102 118.8(11)
C104 C103 H103 120.6
C102 C103 H103 120.6
C101 C102 C103 121.6(12)
C101 C102 H102 119.2
C103 C102 H102 119.2
C102 C101 C100 121.5(11)
C102 C101 H101 119.3
C100 C101 H101 119.3
C121 N22 C117 120.9(10)
C121 N22 Ir6 123.1(8)
C117 N22 Ir6 115.9(8)
N22 C121 C120 120.3(11)
N22 C121 H121 119.9
C120 C121 H121 119.9
C119 C120 C121 117.1(12)
C119 C120 H120 121.4
C121 C120 H120 121.4
C118 C119 C120 120.6(12)
C118 C119 H119 119.7
C120 C119 H119 119.7
C119 C118 C117 120.4(12)
C119 C118 H118 119.8
C117 C118 H118 119.8
N22 C117 C118 120.2(12)
N22 C117 C116 112.2(10)
C118 C117 C116 127.5(12)
C111 C116 C115 120.1(12)
C111 C116 C117 118.7(11)
C115 C116 C117 121.2(11)
C114 C115 C116 119.0(13)
C114 C115 H115 120.5
C116 C115 H115 120.5
C115 C114 C113 119.6(12)
C115 C114 H114 120.2
C113 C114 H114 120.2
C112 C113 C114 120.1(13)
C112 C113 H113 119.9
C114 C113 H113 119.9
C113 C112 C111 122.1(13)
C113 C112 H112 118.9
C111 C112 H112 118.9
C132 N21 C128 120.3(12)
C132 N21 Ir6 124.9(10)
C128 N21 Ir6 114.7(9)
N21 C132 C131 121.6(16)
N21 C132 H132 119.2
C131 C132 H132 119.2
C130 C131 C132 119.8(18)
C130 C131 H131 120.1
C132 C131 H131 120.1
C131 C130 C129 121.3(16)
C131 C130 H130 119.4
C129 C130 H130 119.4
C128 C129 C130 116.0(16)
C128 C129 H129 122.0
C130 C129 H129 122.0
C129 C128 N21 120.2(15)
C129 C128 C127 125.0(15)
N21 C128 C127 114.8(12)
C128 C127 C122 116.9(13)
C128 C127 C126 125.0(14)
C122 C127 C126 117.9(15)
C125 C126 C127 121.3(14)
C125 C126 H126 119.4
C127 C126 H126 119.4
C124 C125 C126 122.3(16)
C124 C125 H125 118.8
C126 C125 H125 118.8
C125 C124 C123 120.4(16)
C125 C124 H124 119.8
C123 C124 H124 119.8
C122 C123 C124 117.3(14)
C122 C123 H123 121.4
C124 C123 H123 121.4
N24 C133 C134 175.2(13)
C135 C134 C139 122.9(11)
C135 C134 C133 120.4(11)
C139 C134 C133 116.7(10)
C134 C135 C136 118.4(11)
C134 C135 H135 120.8
C136 C135 H135 120.8
C137 C136 C135 122.7(11)
C137 C136 C140 114.8(11)
C135 C136 C140 122.5(12)
C136 C137 C138 116.6(11)
C136 C137 H137 121.7
C138 C137 H137 121.7
C139 C138 C137 122.9(11)
C139 C138 C141 121.4(11)
C137 C138 C141 115.6(10)
C138 C139 C134 116.4(11)
C138 C139 H139 121.8
C134 C139 H139 121.8
N19 C140 C136 175.1(14)
N15 C141 C138 176.2(13)
N23 C142 C146 176.6(12)
C147 C146 C151 120.7(11)
C147 C146 C142 119.0(10)
C151 C146 C142 120.0(10)
C146 C147 C148 118.8(11)
C146 C147 H147 120.6
C148 C147 H147 120.6
C149 C148 C147 121.2(12)
C149 C148 C152 121.1(11)
C147 C148 C152 117.7(11)
C148 C149 C150 121.2(11)
C148 C149 H149 119.4
C150 C149 H149 119.4
C149 C150 C151 120.5(11)
C149 C150 C153 122.3(11)
C151 C150 C153 117.3(11)
C146 C151 C150 117.5(11)
C146 C151 H151 121.3
C150 C151 H151 121.3
N3 C152 C148 177.1(13)
N7 C153 C150 174.6(14)
N4 C154 C155 179.5(15)
C160 C155 C156 120.1(10)
C160 C155 C154 118.5(11)
C156 C155 C154 121.4(10)
C157 C156 C155 119.9(10)
C157 C156 H156 120.0
C155 C156 H156 120.0
C156 C157 C158 121.5(10)
C156 C157 C161 117.7(10)
C158 C157 C161 120.7(10)
C157 C158 C159 118.0(10)
C157 C158 H158 121.0
C159 C158 H158 121.0
C160 C159 C158 120.8(10)
C160 C159 C162 120.2(11)
C158 C159 C162 119.0(10)
C159 C160 C155 119.5(10)
C159 C160 H160 120.3
C155 C160 H160 120.3
N11 C161 C157 177.1(13)
N16 C162 C159 177.5(13)
N12 C163 C164 174.6(12)
C163 C164 C165 121.7(10)
C163 C164 C169 118.6(9)
C165 C164 C169 119.6(10)
C166 C165 C164 119.3(10)
C166 C165 H165 120.3
C164 C165 H165 120.3
C165 C166 C167 121.4(10)
C165 C166 C171 118.1(10)
C167 C166 C171 120.5(10)
C168 C167 C166 119.2(10)
C168 C167 H167 120.4
C166 C167 H167 120.4
C167 C168 C169 122.8(10)
C167 C168 C170 121.4(10)
C169 C168 C170 115.8(10)
C168 C169 C164 117.5(9)
C168 C169 H169 121.2
C164 C169 H169 121.2
N8 C170 C168 174.9(12)
N20 C171 C166 173.2(14)
C2 C1 C6 116.0(12)
C2 C1 Ir1 129.1(10)
C6 C1 Ir1 114.8(10)
C18 N2 C22 118.6(11)
C18 N2 Ir1 117.1(8)
C22 N2 Ir1 124.3(8)
C152 N3 Ir1 165.8(10)
C154 N4 Ir1 172.4(10)
C24 C23 C28 117.2(12)
C24 C23 Ir2 129.3(10)
C28 C23 Ir2 113.2(9)
C153 N7 Ir2 170.7(10)
C170 N8 Ir2 174.1(9)
C66 N9 C62 120.8(10)
C66 N9 Ir3 123.4(8)
C62 N9 Ir3 115.7(8)
C55 N10 C51 119.4(10)
C55 N10 Ir3 126.1(8)
C51 N10 Ir3 114.5(8)
C161 N11 Ir3 167.2(10)
C163 N12 Ir3 173.1(9)
C72 C67 C68 119.2(13)
C72 C67 Ir4 115.6(9)
C68 C67 Ir4 124.7(9)
C88A N14A C84A 119.7(14)
C88A N14A Ir4 126.4(11)
C84A N14A Ir4 113.4(11)
C79A C78A C83A 118.6(15)
C79A C78A Ir4 128.9(13)
C83A C78A Ir4 112.4(11)
C80A C79A C78A 118.8(19)
C80A C79A H79A 120.6
C78A C79A H79A 120.6
C79A C80A C81A 121.7(18)
C79A C80A H80A 119.2
C81A C80A H80A 119.2
C82A C81A C80A 119.9(17)
C82A C81A H81A 120.1
C80A C81A H81A 120.1
C83A C82A C81A 117.4(18)
C83A C82A H82A 121.3
C81A C82A H82A 121.3
C82A C83A C78A 123.5(16)
C82A C83A C84A 120.4(16)
C78A C83A C84A 116.0(14)
C85A C84A N14A 119.0(16)
C85A C84A C83A 125.7(15)
N14A C84A C83A 115.3(14)
C86A C85A C84A 119.8(16)
C86A C85A H85A 120.1
C84A C85A H85A 120.1
C85A C86A C87A 121.8(16)
C85A C86A H86A 119.1
C87A C86A H86A 119.1
C88A C87A C86A 115.5(17)
C88A C87A H87A 122.3
C86A C87A H87A 122.3
N14A C88A C87A 124.0(16)
N14A C88A H88A 118.0
C87A C88A H88A 118.0
C88B N14B C84B 119(2)
C88B N14B Ir4 130(2)
C84B N14B Ir4 110.5(17)
C79B C78B C83B 118(2)
C79B C78B Ir4 121(4)
C83B C78B Ir4 114.6(19)
C80B C79B C78B 117(2)
C80B C79B H79B 121.5
C78B C79B H79B 121.5
C79B C80B C81B 122(3)
C79B C80B H80B 119.0
C81B C80B H80B 119.0
C82B C81B C80B 119(2)
C82B C81B H81B 120.4
C80B C81B H81B 120.4
C83B C82B C81B 115(3)
C83B C82B H82B 122.5
C81B C82B H82B 122.5
C82B C83B C78B 124(2)
C82B C83B C84B 120(2)
C78B C83B C84B 115(2)
C85B C84B N14B 118(2)
C85B C84B C83B 124(2)
N14B C84B C83B 117(2)
C86B C85B C84B 116(3)
C86B C85B H85B 122.1
C84B C85B H85B 122.1
C85B C86B C87B 121(3)
C85B C86B H86B 119.7
C87B C86B H86B 119.7
C88B C87B C86B 114(2)
C88B C87B H87B 122.8
C86B C87B H87B 122.8
N14B C88B C87B 123(3)
N14B C88B H88B 118.3
C87B C88B H88B 118.3
C141 N15 Ir4 168.7(11)
C162 N16 Ir4 178.4(11)
C101 C100 C105 115.3(10)
C101 C100 Ir5 129.4(9)
C105 C100 Ir5 115.2(8)
C94 C89 C90 120.9(11)
C94 C89 Ir5 111.8(9)
C90 C89 Ir5 127.3(9)
C140 N19 Ir5 177.6(10)
C171 N20 Ir5 171.4(10)
C127 C122 C123 120.7(13)
C127 C122 Ir6 114.0(11)
C123 C122 Ir6 125.3(10)
C112 C111 C116 118.6(11)
C112 C111 Ir6 129.6(9)
C116 C111 Ir6 111.6(9)
C142 N23 Ir6 168.2(10)
C133 N24 Ir6 164.8(9)
C44 N6 C40 118.5(11)
C44 N6 Ir2 127.3(9)
C40 N6 Ir2 114.2(8)
N6 C40 C41 116.0(12)
N6 C40 C39 114.6(11)
C41 C40 C39 129.3(12)
N6 C44 C43 126.0(14)
N6 C44 H44 117.0
C43 C44 H44 117.0
C38 C39 C34 118.4(16)
C38 C39 C40 123.4(13)
C34 C39 C40 117.7(12)
C35 C34 C39 120.9(15)
C35 C34 Ir2 126.4(14)
C39 C34 Ir2 112.4(12)
C34 C35 C36 119.4(17)
C34 C35 H35 120.3
C36 C35 H35 120.3
C41 C42 C43 119.1(13)
C41 C42 H42 120.5
C43 C42 H42 120.5
C42 C41 C40 123.8(14)
C42 C41 H41 118.1
C40 C41 H41 118.1
C44 C43 C42 116.4(16)
C44 C43 H43 121.8
C42 C43 H43 121.8
C37 C38 C39 122.4(17)
C37 C38 H38 118.8
C39 C38 H38 118.8
C38 C37 C36 120.3(16)
C38 C37 H37 119.8
C36 C37 H37 119.8
C35 C36 C37 118.0(18)
C35 C36 H36 121.0
C37 C36 H36 121.0
C179 C178 C183 120.0
C179 C178 H178 120.0
C183 C178 H178 120.0
C180 C179 C178 120.0
C180 C179 H179 120.0
C178 C179 H179 120.0
C179 C180 C181 120.0
C179 C180 H180 120.0
C181 C180 H180 120.0
C182 C181 C180 120.0
C182 C181 H181 120.0
C180 C181 H181 120.0
C183 C182 C181 120.0
C183 C182 H182 120.0
C181 C182 H182 120.0
C182 C183 C178 120.0
C182 C183 H183 120.0
C178 C183 H183 120.0
C185 C184 C189 120.0
C185 C184 H184 120.0
C189 C184 H184 120.0
C184 C185 C186 120.0
C184 C185 H185 120.0
C186 C185 H185 120.0
C187 C186 C185 120.0
C187 C186 H186 120.0
C185 C186 H186 120.0
C188 C187 C186 120.0
C188 C187 H187 120.0
C186 C187 H187 120.0
C187 C188 C189 120.0
C187 C188 H188 120.0
C189 C188 H188 120.0
C188 C189 C184 120.0
C188 C189 H189 120.0
C184 C189 H189 120.0
C195 C190 C191 117.5(14)
C195 C190 H190 121.2
C191 C190 H190 121.2
C192 C191 C190 120.5(14)
C192 C191 H191 119.8
C190 C191 H191 119.8
C193 C192 C191 121.3(14)
C193 C192 H192 119.4
C191 C192 H192 119.4
C192 C193 C194 119.4(13)
C192 C193 H193 120.3
C194 C193 H193 120.3
C195 C194 C193 118.9(12)
C195 C194 H194 120.5
C193 C194 H194 120.5
C190 C195 C194 122.2(13)
C190 C195 H195 118.9
C194 C195 H195 118.9
C197 C196 C201 120.0
C197 C196 H196 120.0
C201 C196 H196 120.0
C198 C197 C196 120.0
C198 C197 H197 120.0
C196 C197 H197 120.0
C197 C198 C199 120.0
C197 C198 H198 120.0
C199 C198 H198 120.0
C200 C199 C198 120.0
C200 C199 H199 120.0
C198 C199 H199 120.0
C199 C200 C201 120.0
C199 C200 H200 120.0
C201 C200 H200 120.0
C200 C201 C196 120.0
C200 C201 H201 120.0
C196 C201 H201 120.0
C203 C202 C207 120.0
C203 C202 H202 120.0
C207 C202 H202 120.0
C204 C203 C202 120.0
C204 C203 H203 120.0
C202 C203 H203 120.0
C203 C204 C205 120.0
C203 C204 H204 120.0
C205 C204 H204 120.0
C204 C205 C206 120.0
C204 C205 H205 120.0
C206 C205 H205 120.0
C207 C206 C205 120.0
C207 C206 H206 120.0
C205 C206 H206 120.0
C206 C207 C202 120.0
C206 C207 H207 120.0
C202 C207 H207 120.0
C213 C208 C209 114.0(19)
C213 C208 H208 123.0
C209 C208 H208 123.0
C208 C209 C210 114(2)
C208 C209 H209 122.9
C210 C209 H209 122.9
C211 C210 C209 132(2)
C211 C210 H210 113.9
C209 C210 H210 113.9
C210 C211 C212 114.8(18)
C210 C211 H211 122.6
C212 C211 H211 122.6
C211 C212 C213 114(2)
C211 C212 H212 123.2
C213 C212 H212 123.2
C208 C213 C212 130.0(19)
C208 C213 H213 115.0
C212 C213 H213 115.0
O1 S1 O3 115.2(5)
O1 S1 O2 115.1(5)
O3 S1 O2 115.5(5)
O1 S1 C214 101.4(5)
O3 S1 C214 104.6(5)
O2 S1 C214 102.3(5)
F1 C214 F2 107.7(10)
F1 C214 F3 108.0(10)
F2 C214 F3 103.9(9)
F1 C214 S1 114.6(8)
F2 C214 S1 111.7(8)
F3 C214 S1 110.3(8)
O4 S2 O6 112.4(7)
O4 S2 O5 114.9(7)
O6 S2 O5 116.0(8)
O4 S2 C215 105.2(7)
O6 S2 C215 107.2(8)
O5 S2 C215 99.3(9)
F4 C215 F6 108.0(17)
F4 C215 F5 110.7(15)
F6 C215 F5 110.4(16)
F4 C215 S2 113.4(13)
F6 C215 S2 109.7(11)
F5 C215 S2 104.7(13)
O9 S3 O8 115.1(6)
O9 S3 O7 116.1(6)
O8 S3 O7 114.0(6)
O9 S3 C216 104.8(6)
O8 S3 C216 101.5(6)
O7 S3 C216 102.7(6)
F8 C216 F7 110.4(13)
F8 C216 F9 107.0(12)
F7 C216 F9 106.0(11)
F8 C216 S3 111.5(9)
F7 C216 S3 112.4(10)
F9 C216 S3 109.3(10)
O11 S4 O12 115.8(6)
O11 S4 O10 114.7(6)
O12 S4 O10 114.4(6)
O11 S4 C217 104.2(6)
O12 S4 C217 102.2(6)
O10 S4 C217 102.9(6)
F11 C217 F12 110.2(11)
F11 C217 F10 107.3(11)
F12 C217 F10 107.9(12)
F11 C217 S4 111.3(10)
F12 C217 S4 110.2(9)
F10 C217 S4 109.7(9)
O15 S5 O13 116.4(9)
O15 S5 O14 117.6(9)
O13 S5 O14 110.1(9)
O15 S5 C218 107.6(8)
O13 S5 C218 107.6(8)
O14 S5 C218 95.0(10)
F13 C218 F14 119.2(15)
F13 C218 F15 106.0(13)
F14 C218 F15 101.4(14)
F13 C218 S5 115.9(11)
F14 C218 S5 109.6(11)
F15 C218 S5 102.2(11)
O16 S6 O18 124.6(8)
O16 S6 O17 110.2(8)
O18 S6 O17 110.7(8)
O16 S6 C219 104.7(7)
O18 S6 C219 105.6(7)
O17 S6 C219 97.1(8)
F16 C219 F17 108.7(13)
F16 C219 F18 108.8(13)
F17 C219 F18 109.3(13)
F16 C219 S6 114.9(10)
F17 C219 S6 116.8(11)
F18 C219 S6 97.5(10)
C221 C220 Cl2 113.7(17)
C221 C220 Cl1 109.2(17)
Cl2 C220 Cl1 112.7(14)
C221 C220 H220 106.9
Cl2 C220 H220 106.9
Cl1 C220 H220 106.9
C220 C221 Cl3 111(2)
C220 C221 Cl4 109.4(19)
Cl3 C221 Cl4 114.1(18)
C220 C221 H221 107.4
Cl3 C221 H221 107.4
Cl4 C221 H221 107.4
C245 C240 C241 120.0
C245 C240 H240 120.0
C241 C240 H240 120.0
C244 C245 C240 120.0
C244 C245 H245 120.0
C240 C245 H245 120.0
C243 C244 C245 120.0
C243 C244 H244 120.0
C245 C244 H244 120.0
C244 C243 C242 120.0
C244 C243 H243 120.0
C242 C243 H243 120.0
C243 C242 C241 120.0
C243 C242 H242 120.0
C241 C242 H242 120.0
C242 C241 C240 120.0
C242 C241 H241 120.0
C240 C241 H241 120.0
C223 C222 C227 120.0
C223 C222 H222 120.0
C227 C222 H222 120.0
C224 C223 C222 120.0
C224 C223 H223 120.0
C222 C223 H223 120.0
C225 C224 C223 120.0
C225 C224 H224 120.0
C223 C224 H224 120.0
C224 C225 C226 120.0
C224 C225 H225 120.0
C226 C225 H225 120.0
C227 C226 C225 120.0
C227 C226 H226 120.0
C225 C226 H226 120.0
C226 C227 C222 120.0
C226 C227 H227 120.0
C222 C227 H227 120.0
C229 C228 C233 120.0
C229 C228 H228 120.0
C233 C228 H228 120.0
C228 C229 C230 120.0
C228 C229 H229 120.0
C230 C229 H229 120.0
C231 C230 C229 120.0
C231 C230 H230 120.0
C229 C230 H230 120.0
C230 C231 C232 120.0
C230 C231 H231 120.0
C232 C231 H231 120.0
C231 C232 C233 120.0
C231 C232 H232 120.0
C233 C232 H232 120.0
C232 C233 C228 120.0
C232 C233 H233 120.0
C228 C233 H233 120.0
C235 C234 C239 120.0
C235 C234 H234 120.0
C239 C234 H234 120.0
C234 C235 C236 120.0
C234 C235 H235 120.0
C236 C235 H235 120.0
C237 C236 C235 120.0
C237 C236 H236 120.0
C235 C236 H236 120.0
C236 C237 C238 120.0
C236 C237 H237 120.0
C238 C237 H237 120.0
C239 C238 C237 120.0
C239 C238 H238 120.0
C237 C238 H238 120.0
C238 C239 C234 120.0
C238 C239 H239 120.0
C234 C239 H239 120.0
C173 C172 C177 120.0
C173 C172 H172 120.0
C177 C172 H172 120.0
C174 C173 C172 120.0
C174 C173 H173 120.0
C172 C173 H173 120.0
C175 C174 C173 120.0
C175 C174 H174 120.0
C173 C174 H174 120.0
C174 C175 C176 120.0
C174 C175 H175 120.0
C176 C175 H175 120.0
C177 C176 C175 120.0
C177 C176 H176 120.0
C175 C176 H176 120.0
C176 C177 C172 120.0
C176 C177 H177 120.0
C172 C177 H177 120.0

loop_
_geom_bond_atom_site_label_1
_geom_bond_atom_site_label_2
_geom_bond_distance
Ir1 C1 1.973(13)
Ir1 C12 2.009(12)
Ir1 N2 2.030(11)
Ir1 N1 2.053(9)
Ir1 N4 2.068(9)
Ir1 N3 2.107(12)
Ir2 C23 2.017(12)
Ir2 C34 2.032(17)
Ir2 N5 2.037(9)
Ir2 N6 2.052(10)
Ir2 N8 2.097(9)
Ir2 N7 2.111(10)
Ir3 C56 2.021(12)
Ir3 C45 2.038(12)
Ir3 N10 2.066(8)
Ir3 N9 2.069(9)
Ir3 N12 2.099(12)
Ir3 N11 2.113(9)
Ir4 C78B 2.00(4)
Ir4 C67 2.011(14)
Ir4 N14A 2.037(15)
Ir4 C78A 2.037(18)
Ir4 N13 2.069(9)
Ir4 N15 2.070(11)
Ir4 N16 2.137(10)
Ir4 N14B 2.16(3)
Ir5 N18 1.978(10)
Ir5 C100 1.990(12)
Ir5 C89 2.050(11)
Ir5 N17 2.052(10)
Ir5 N19 2.112(9)
Ir5 N20 2.139(10)
Ir6 C122 2.004(15)
Ir6 C111 2.023(13)
Ir6 N22 2.047(9)
Ir6 N21 2.063(10)
Ir6 N23 2.098(10)
Ir6 N24 2.127(10)
N1 C7 1.296(16)
N1 C11 1.329(15)
C11 C10 1.428(18)
C11 H11 0.9500
C10 C9 1.31(2)
C10 H10 0.9500
C9 C8 1.38(2)
C9 H9 0.9500
C8 C7 1.419(19)
C8 H8 0.9500
C7 C6 1.49(2)
C6 C5 1.399(19)
C6 C1 1.462(19)
C5 C4 1.33(2)
C5 H5 0.9500
C4 C3 1.29(2)
C4 H4 0.9500
C3 C2 1.40(2)
C3 H3 0.9500
C2 C1 1.429(17)
C2 H2 0.9500
C12 C13 1.399(16)
C12 C17 1.424(17)
C13 C14 1.347(16)
C13 H13 0.9500
C14 C15 1.431(18)
C14 H14 0.9500
C15 C16 1.356(18)
C15 H15 0.9500
C16 C17 1.401(16)
C16 H16 0.9500
C17 C18 1.457(17)
C18 N2 1.344(16)
C18 C19 1.391(19)
C19 C20 1.35(2)
C19 H19 0.9500
C20 C21 1.46(2)
C20 H20 0.9500
C21 C22 1.305(19)
C21 H21 0.9500
C22 N2 1.379(16)
C22 H22 0.9500
N5 C33 1.347(16)
N5 C29 1.362(16)
C33 C32 1.374(18)
C33 H33 0.9500
C32 C31 1.42(2)
C32 H32 0.9500
C31 C30 1.41(2)
C31 H31 0.9500
C30 C29 1.393(17)
C30 H30 0.9500
C29 C28 1.426(19)
C28 C27 1.396(19)
C28 C23 1.413(17)
C27 C26 1.38(2)
C27 H27 0.9500
C26 C25 1.38(2)
C26 H26 0.9500
C25 C24 1.34(2)
C25 H25 0.9500
C24 C23 1.373(19)
C24 H24 0.9500
C45 C50 1.384(17)
C45 C46 1.398(16)
C46 C47 1.350(18)
C46 H46 0.9500
C47 C48 1.40(2)
C47 H47 0.9500
C48 C49 1.388(19)
C48 H48 0.9500
C49 C50 1.380(17)
C49 H49 0.9500
C50 C51 1.480(18)
C51 N10 1.367(15)
C51 C52 1.376(18)
C52 C53 1.326(19)
C52 H52 0.9500
C53 C54 1.407(19)
C53 H53 0.9500
C54 C55 1.351(17)
C54 H54 0.9500
C55 N10 1.308(14)
C55 H55 0.9500
C56 C57 1.386(16)
C56 C61 1.424(16)
C57 C58 1.381(18)
C57 H57 0.9500
C58 C59 1.42(2)
C58 H58 0.9500
C59 C60 1.38(2)
C59 H59 0.9500
C60 C61 1.362(18)
C60 H60 0.9500
C61 C62 1.474(19)
C62 C63 1.352(18)
C62 N9 1.357(16)
C63 C64 1.34(2)
C63 H63 0.9500
C64 C65 1.379(19)
C64 H64 0.9500
C65 C66 1.370(17)
C65 H65 0.9500
C66 N9 1.352(16)
C66 H66 0.9500
N13 C77 1.312(16)
N13 C73 1.334(15)
C77 C76 1.398(18)
C77 H77 0.9500
C76 C75 1.408(19)
C76 H76 0.9500
C75 C74 1.373(19)
C75 H75 0.9500
C74 C73 1.352(17)
C74 H74 0.9500
C73 C72 1.468(17)
C72 C71 1.384(18)
C72 C67 1.396(18)
C71 C70 1.40(2)
C71 H71 0.9500
C70 C69 1.45(2)
C70 H70 0.9500
C69 C68 1.37(2)
C69 H69 0.9500
C68 C67 1.427(17)
C68 H68 0.9500
N18 C95 1.389(15)
N18 C99 1.392(16)
C99 C98 1.366(18)
C99 H99 0.9500
C98 C97 1.37(2)
C98 H98 0.9500
C97 C96 1.393(19)
C97 H97 0.9500
C96 C95 1.385(18)
C96 H96 0.9500
C95 C94 1.450(16)
C94 C89 1.364(17)
C94 C93 1.414(17)
C93 C92 1.396(19)
C93 H93 0.9500
C92 C91 1.365(19)
C92 H92 0.9500
C91 C90 1.386(18)
C91 H91 0.9500
C90 C89 1.385(17)
C90 H90 0.9500
N17 C106 1.338(15)
N17 C110 1.360(14)
C110 C109 1.319(16)
C110 H110 0.9500
C109 C108 1.372(17)
C109 H109 0.9500
C108 C107 1.421(17)
C108 H108 0.9500
C107 C106 1.395(17)
C107 H107 0.9500
C106 C105 1.482(15)
C105 C104 1.385(16)
C105 C100 1.423(16)
C104 C103 1.375(18)
C104 H104 0.9500
C103 C102 1.387(19)
C103 H103 0.9500
C102 C101 1.383(17)
C102 H102 0.9500
C101 C100 1.402(16)
C101 H101 0.9500
N22 C121 1.346(15)
N22 C117 1.360(15)
C121 C120 1.433(17)
C121 H121 0.9500
C120 C119 1.40(2)
C120 H120 0.9500
C119 C118 1.361(19)
C119 H119 0.9500
C118 C117 1.375(17)
C118 H118 0.9500
C117 C116 1.453(17)
C116 C111 1.406(16)
C116 C115 1.414(16)
C115 C114 1.400(19)
C115 H115 0.9500
C114 C113 1.41(2)
C114 H114 0.9500
C113 C112 1.351(17)
C113 H113 0.9500
C112 C111 1.389(17)
C112 H112 0.9500
N21 C132 1.349(18)
N21 C128 1.358(17)
C132 C131 1.39(2)
C132 H132 0.9500
C131 C130 1.22(3)
C131 H131 0.9500
C130 C129 1.52(3)
C130 H130 0.9500
C129 C128 1.35(2)
C129 H129 0.9500
C128 C127 1.40(2)
C127 C122 1.398(19)
C127 C126 1.411(19)
C126 C125 1.36(2)
C126 H126 0.9500
C125 C124 1.34(2)
C125 H125 0.9500
C124 C123 1.435(18)
C124 H124 0.9500
C123 C122 1.434(19)
C123 H123 0.9500
C133 N24 1.138(14)
C133 C134 1.445(16)
C134 C135 1.349(17)
C134 C139 1.410(16)
C135 C136 1.392(16)
C135 H135 0.9500
C136 C137 1.359(17)
C136 C140 1.473(16)
C137 C138 1.426(16)
C137 H137 0.9500
C138 C139 1.367(16)
C138 C141 1.461(16)
C139 H139 0.9500
C140 N19 1.094(14)
C141 N15 1.143(15)
C142 N23 1.122(14)
C142 C146 1.443(16)
C146 C147 1.377(16)
C146 C151 1.395(16)
C147 C148 1.385(16)
C147 H147 0.9500
C148 C149 1.329(17)
C148 C152 1.462(17)
C149 C150 1.353(16)
C149 H149 0.9500
C150 C151 1.407(16)
C150 C153 1.452(17)
C151 H151 0.9500
C152 N3 1.153(15)
C153 N7 1.123(15)
C154 N4 1.164(15)
C154 C155 1.428(16)
C155 C160 1.396(16)
C155 C156 1.404(16)
C156 C157 1.373(16)
C156 H156 0.9500
C157 C158 1.385(15)
C157 C161 1.435(16)
C158 C159 1.432(16)
C158 H158 0.9500
C159 C160 1.377(16)
C159 C162 1.437(15)
C160 H160 0.9500
C161 N11 1.125(14)
C162 N16 1.091(14)
C163 N12 1.159(14)
C163 C164 1.376(15)
C164 C165 1.416(15)
C164 C169 1.418(15)
C165 C166 1.383(15)
C165 H165 0.9500
C166 C167 1.392(15)
C166 C171 1.447(14)
C167 C168 1.354(15)
C167 H167 0.9500
C168 C169 1.411(15)
C168 C170 1.412(15)
C169 H169 0.9500
C170 N8 1.157(13)
C171 N20 1.106(14)
N14A C88A 1.328(19)
N14A C84A 1.414(19)
C78A C79A 1.42(2)
C78A C83A 1.43(2)
C79A C80A 1.38(2)
C79A H79A 0.9500
C80A C81A 1.45(3)
C80A H80A 0.9500
C81A C82A 1.41(3)
C81A H81A 0.9500
C82A C83A 1.39(2)
C82A H82A 0.9500
C83A C84A 1.45(2)
C84A C85A 1.37(2)
C85A C86A 1.36(3)
C85A H85A 0.9500
C86A C87A 1.42(2)
C86A H86A 0.9500
C87A C88A 1.37(2)
C87A H87A 0.9500
C88A H88A 0.9500
N14B C88B 1.33(2)
N14B C84B 1.41(2)
C78B C79B 1.42(3)
C78B C83B 1.43(2)
C79B C80B 1.38(2)
C79B H79B 0.9500
C80B C81B 1.45(3)
C80B H80B 0.9500
C81B C82B 1.42(3)
C81B H81B 0.9500
C82B C83B 1.39(3)
C82B H82B 0.9500
C83B C84B 1.45(3)
C84B C85B 1.37(3)
C85B C86B 1.37(3)
C85B H85B 0.9500
C86B C87B 1.42(3)
C86B H86B 0.9500
C87B C88B 1.38(3)
C87B H87B 0.9500
C88B H88B 0.9500
N6 C44 1.291(16)
N6 C40 1.370(15)
C40 C41 1.431(17)
C40 C39 1.438(19)
C44 C43 1.363(17)
C44 H44 0.9500
C39 C38 1.37(2)
C39 C34 1.39(2)
C34 C35 1.34(3)
C35 C36 1.40(2)
C35 H35 0.9500
C42 C41 1.28(2)
C42 C43 1.39(2)
C42 H42 0.9500
C41 H41 0.9500
C43 H43 0.9500
C38 C37 1.29(2)
C38 H38 0.9500
C37 C36 1.41(2)
C37 H37 0.9500
C36 H36 0.9500
C178 C179 1.3900
C178 C183 1.3900
C178 H178 0.9500
C179 C180 1.3900
C179 H179 0.9500
C180 C181 1.3900
C180 H180 0.9500
C181 C182 1.3900
C181 H181 0.9500
C182 C183 1.3900
C182 H182 0.9500
C183 H183 0.9500
C184 C185 1.3900
C184 C189 1.3900
C184 H184 0.9500
C185 C186 1.3900
C185 H185 0.9500
C186 C187 1.3900
C186 H186 0.9500
C187 C188 1.3900
C187 H187 0.9500
C188 C189 1.3900
C188 H188 0.9500
C189 H189 0.9500
C190 C195 1.378(19)
C190 C191 1.42(2)
C190 H190 0.9500
C191 C192 1.38(2)
C191 H191 0.9500
C192 C193 1.35(2)
C192 H192 0.9500
C193 C194 1.424(19)
C193 H193 0.9500
C194 C195 1.384(19)
C194 H194 0.9500
C195 H195 0.9500
C196 C197 1.3900
C196 C201 1.3900
C196 H196 0.9500
C197 C198 1.3900
C197 H197 0.9500
C198 C199 1.3900
C198 H198 0.9500
C199 C200 1.3900
C199 H199 0.9500
C200 C201 1.3900
C200 H200 0.9500
C201 H201 0.9500
C202 C203 1.3900
C202 C207 1.3900
C202 H202 0.9500
C203 C204 1.3900
C203 H203 0.9500
C204 C205 1.3900
C204 H204 0.9500
C205 C206 1.3900
C205 H205 0.9500
C206 C207 1.3900
C206 H206 0.9500
C207 H207 0.9500
C208 C213 1.30(3)
C208 C209 1.41(3)
C208 H208 0.9500
C209 C210 1.45(3)
C209 H209 0.9500
C210 C211 1.25(2)
C210 H210 0.9500
C211 C212 1.42(2)
C211 H211 0.9500
C212 C213 1.46(3)
C212 H212 0.9500
C213 H213 0.9500
S1 O1 1.415(8)
S1 O3 1.428(8)
S1 O2 1.444(8)
S1 C214 1.812(11)
C214 F1 1.281(13)
C214 F2 1.330(12)
C214 F3 1.382(12)
S2 O4 1.397(9)
S2 O6 1.404(11)
S2 O5 1.511(12)
S2 C215 1.836(17)
C215 F4 1.30(2)
C215 F6 1.327(18)
C215 F5 1.39(2)
S3 O9 1.436(10)
S3 O8 1.456(10)
S3 O7 1.475(10)
S3 C216 1.817(15)
C216 F8 1.320(17)
C216 F7 1.330(15)
C216 F9 1.363(16)
S4 O11 1.422(9)
S4 O12 1.444(9)
S4 O10 1.465(9)
S4 C217 1.848(13)
C217 F11 1.312(16)
C217 F12 1.316(16)
C217 F10 1.352(16)
S5 O15 1.399(9)
S5 O13 1.405(10)
S5 O14 1.478(12)
S5 C218 1.756(14)
C218 F13 1.277(14)
C218 F14 1.308(15)
C218 F15 1.454(16)
S6 O16 1.388(9)
S6 O18 1.405(10)
S6 O17 1.520(11)
S6 C219 1.774(14)
C219 F16 1.287(15)
C219 F17 1.315(14)
C219 F18 1.452(16)
C220 C221 1.62(3)
C220 Cl2 1.73(2)
C220 Cl1 1.75(2)
C220 H220 1.0000
C221 Cl3 1.66(3)
C221 Cl4 1.76(3)
C221 H221 1.0000
C240 C245 1.3900
C240 C241 1.3900
C240 H240 0.9500
C245 C244 1.3900
C245 H245 0.9500
C244 C243 1.3900
C244 H244 0.9500
C243 C242 1.3900
C243 H243 0.9500
C242 C241 1.3900
C242 H242 0.9500
C241 H241 0.9500
C222 C223 1.3900
C222 C227 1.3900
C222 H222 0.9500
C223 C224 1.3900
C223 H223 0.9500
C224 C225 1.3900
C224 H224 0.9500
C225 C226 1.3900
C225 H225 0.9500
C226 C227 1.3900
C226 H226 0.9500
C227 H227 0.9500
C228 C229 1.3900
C228 C233 1.3900
C228 H228 0.9500
C229 C230 1.3900
C229 H229 0.9500
C230 C231 1.3900
C230 H230 0.9500
C231 C232 1.3900
C231 H231 0.9500
C232 C233 1.3900
C232 H232 0.9500
C233 H233 0.9500
C234 C235 1.3900
C234 C239 1.3900
C234 H234 0.9500
C235 C236 1.3900
C235 H235 0.9500
C236 C237 1.3900
C236 H236 0.9500
C237 C238 1.3900
C237 H237 0.9500
C238 C239 1.3900
C238 H238 0.9500
C239 H239 0.9500
C172 C173 1.3900
C172 C177 1.3900
C172 H172 0.9500
C173 C174 1.3900
C173 H173 0.9500
C174 C175 1.3900
C174 H174 0.9500
C175 C176 1.3900
C175 H175 0.9500
C176 C177 1.3900
C176 H176 0.9500
C177 H177 0.9500

loop_
_platon_squeeze_void_nr
_platon_squeeze_void_average_x
_platon_squeeze_void_average_y
_platon_squeeze_void_average_z
_platon_squeeze_void_volume
_platon_squeeze_void_count_electrons
_platon_squeeze_void_content
1 -0.513 1.019 0.595 602 106 ' '
2 0.285 0.835 0.091 11 2 ' '
3 0.625 0.781 0.000 7 3 ' '
4 0.700 0.651 0.353 7 2 ' '
5 0.728 0.269 0.907 18 4 ' '
